data_4304825
loop_
_publ_author_name
'Rashmi Bagai'
'Matthew R. Daniels'
'Khalil A. Abboud'
'George Christou'

_publ_section_title
;
Unusual Structural Types in Polynuclear Iron Chemistry from the Use
of N,N,N',N'-Tetrakis(2-hydroxyethyl)ethylenediamine (edteH4): Fe5, Fe6,
and Fe12 Clusters
;
_journal_name_full 'Inorganic Chemistry'
_journal_page_first 3318
_journal_page_last 3327
_journal_paper_doi 10.1021/ic7024022
_journal_volume 47
_journal_year 2008
_chemical_formula_sum 'C60 H116 Cl4 Fe12 N12 O52'
_chemical_formula_weight 2649.61
_chemical_name_systematic
; 
 ? 
;
_space_group_IT_number 15
_symmetry_cell_setting monoclinic
_symmetry_space_group_name_Hall '-C 2yc'
_symmetry_space_group_name_H-M 'C 1 2/c 1'
_atom_sites_solution_hydrogens geom
_atom_sites_solution_primary direct
_atom_sites_solution_secondary difmap
_audit_creation_method SHELXL-97
_audit_update_record
;
2007-09-14 # Formatted by publCIF
;
_cell_angle_alpha 90.00
_cell_angle_beta 104.088(2)
_cell_angle_gamma 90.00
_cell_formula_units_Z 8
_cell_length_a 29.590(4)
_cell_length_b 29.641(4)
_cell_length_c 23.174(3)
_cell_measurement_reflns_used 109
_cell_measurement_temperature 173(2)
_cell_measurement_theta_max 28.0
_cell_measurement_theta_min 2.0
_cell_volume 19714(5)
_computing_cell_refinement 'Bruker SMART v5.624 & SAINT 6.36a (Bruker 1998)'
_computing_data_collection 'Bruker SMART v5.624 (Bruker 1998)'
_computing_data_reduction 'Bruker SHELXTL v6.14 (Bruker 2000)'
_computing_molecular_graphics 'Bruker SHELXTL v6.14'
_computing_publication_material 'Bruker SHELXTL v6.14'
_computing_structure_refinement 'Bruker SHELXTL v6.14'
_computing_structure_solution 'Bruker SHELXTL v6.14'
_diffrn_ambient_temperature 173(2)
_diffrn_measured_fraction_theta_full 0.995
_diffrn_measured_fraction_theta_max 0.995
_diffrn_measurement_device_type 'SMART CCD area detector'
_diffrn_measurement_method '\w scans'
_diffrn_radiation_monochromator graphite
_diffrn_radiation_source 'fine-focus sealed tube'
_diffrn_radiation_type MoK\a
_diffrn_radiation_wavelength 0.71073
_diffrn_reflns_av_R_equivalents 0.0709
_diffrn_reflns_av_sigmaI/netI 0.0780
_diffrn_reflns_limit_h_max 28
_diffrn_reflns_limit_h_min -33
_diffrn_reflns_limit_k_max 33
_diffrn_reflns_limit_k_min -33
_diffrn_reflns_limit_l_max 26
_diffrn_reflns_limit_l_min -26
_diffrn_reflns_number 45624
_diffrn_reflns_theta_full 24.00
_diffrn_reflns_theta_max 24.00
_diffrn_reflns_theta_min 0.99
_diffrn_standards_decay_% 1
_diffrn_standards_number 0
_exptl_absorpt_coefficient_mu 1.916
_exptl_absorpt_correction_T_max 0.9627
_exptl_absorpt_correction_T_min 0.7088
_exptl_absorpt_correction_type integration
_exptl_absorpt_process_details 'based on measured indexed crystal faces, Bruker SHELXTL  v6.12 (Bruker 1998)'
_exptl_crystal_colour red
_exptl_crystal_density_diffrn 1.764
_exptl_crystal_density_method 'not measured'
_exptl_crystal_description plates
_exptl_crystal_F_000 10720
_exptl_crystal_size_max 0.20
_exptl_crystal_size_mid 0.17
_exptl_crystal_size_min 0.02
_refine_diff_density_max 2.172
_refine_diff_density_min -1.408
_refine_diff_density_rms 0.143
_refine_ls_extinction_method none
_refine_ls_goodness_of_fit_ref 1.039
_refine_ls_hydrogen_treatment mixed
_refine_ls_matrix_type full
_refine_ls_number_parameters 1165
_refine_ls_number_reflns 15408
_refine_ls_number_restraints 160
_refine_ls_restrained_S_all 1.037
_refine_ls_R_factor_all 0.1087
_refine_ls_R_factor_gt 0.0788
_refine_ls_shift/su_max 0.002
_refine_ls_shift/su_mean 0.000
_refine_ls_structure_factor_coef Fsqd
_refine_ls_weighting_details 'calc w=1/[\s^2^(Fo^2^)+(0.1166P)^2^+243.7447P] where P=(Fo^2^+2Fc^2^)/3'
_refine_ls_weighting_scheme calc
_refine_ls_wR_factor_gt 0.2219
_refine_ls_wR_factor_ref 0.2342
_reflns_number_gt 10158
_reflns_number_total 15408
_reflns_threshold_expression I>2\s(I)
_cod_data_source_file ic7024022-file004.cif
_cod_data_source_block rb96
_cod_depositor_comments
;
The following automatic conversions were performed:
'_symmetry_cell_setting' value 'Monoclinic' changed to 'monoclinic'
according to '/home/saulius/struct/CIF-dictionaries/cif_core.dic'
dictionary named 'cif_core.dic' version 2.4.1 from 2010-06-29.

Automatic conversion script
Id: cif_fix_enum 1527 2010-12-29 10:47:43Z saulius 
;
_cod_database_code 4304825

loop_
_symmetry_equiv_pos_as_xyz
'x, y, z'
'-x, y, -z+1/2'
'x+1/2, y+1/2, z'
'-x+1/2, y+1/2, -z+1/2'
'-x, -y, -z'
'x, -y, z-1/2'
'-x+1/2, -y+1/2, -z'
'x+1/2, -y+1/2, z-1/2'

loop_
_atom_site_label
_atom_site_type_symbol
_atom_site_fract_x
_atom_site_fract_y
_atom_site_fract_z
_atom_site_U_iso_or_equiv
_atom_site_adp_type
_atom_site_occupancy
_atom_site_symmetry_multiplicity
_atom_site_calc_flag
_atom_site_refinement_flags
_atom_site_disorder_assembly
_atom_site_disorder_group
Fe1 Fe 0.65327(5) 0.46691(5) 0.19762(6) 0.0317(3) Uani 1 1 d . . .
Fe2 Fe 0.62056(5) 0.36158(5) 0.20514(6) 0.0353(4) Uani 1 1 d . . .
Fe3 Fe 0.67804(5) 0.29351(5) 0.29930(6) 0.0340(3) Uani 1 1 d . A .
Fe4 Fe 0.74141(5) 0.50757(4) 0.28627(6) 0.0298(3) Uani 1 1 d . . .
Fe5 Fe 0.75812(5) 0.43969(4) 0.19076(6) 0.0285(3) Uani 1 1 d . . .
Fe6 Fe 0.70490(5) 0.39822(4) 0.30411(6) 0.0278(3) Uani 1 1 d . A .
Fe7 Fe 0.73021(5) 0.32259(4) 0.19540(6) 0.0294(3) Uani 1 1 d . . .
Fe8 Fe 0.78322(5) 0.25807(5) 0.29837(6) 0.0347(4) Uani 1 1 d . A .
Fe9 Fe 0.84863(5) 0.47463(5) 0.29448(6) 0.0322(3) Uani 1 1 d . . .
Fe10 Fe 0.87218(5) 0.40113(5) 0.20906(6) 0.0339(3) Uani 1 1 d . . .
Fe11 Fe 0.82325(5) 0.36980(4) 0.30770(6) 0.0292(3) Uani 1 1 d . . .
Fe12 Fe 0.83682(5) 0.29651(5) 0.20657(6) 0.0339(3) Uani 1 1 d . . .
O1 O 0.7014(2) 0.4713(2) 0.1480(3) 0.0372(16) Uani 1 1 d . . .
O2 O 0.6244(2) 0.4131(2) 0.1532(3) 0.0382(16) Uani 1 1 d . . .
O3 O 0.6788(2) 0.5238(2) 0.2380(3) 0.0333(15) Uani 1 1 d . . .
O4 O 0.6375(2) 0.4175(2) 0.2622(3) 0.0329(15) Uani 1 1 d . . .
O5 O 0.5514(2) 0.3687(2) 0.1941(4) 0.051(2) Uani 1 1 d . . .
O6 O 0.4813(8) 0.3542(7) 0.2080(11) 0.104(7) Uani 0.50 1 d P A 9
O7 O 0.7209(2) 0.44638(19) 0.2533(2) 0.0262(14) Uani 1 1 d . . .
O8 O 0.6800(2) 0.3067(2) 0.1224(3) 0.0393(16) Uani 1 1 d . . .
O9 O 0.6807(2) 0.3510(2) 0.3482(3) 0.0330(15) Uani 1 1 d . A .
O10 O 0.7400(2) 0.2755(2) 0.3474(3) 0.0395(17) Uani 1 1 d . A .
O11 O 0.6135(2) 0.3094(2) 0.2557(3) 0.0398(17) Uani 1 1 d . . .
O12 O 0.7178(2) 0.2633(2) 0.2381(3) 0.0355(16) Uani 1 1 d . . .
O13 O 0.6895(2) 0.3485(2) 0.2434(3) 0.0287(14) Uani 1 1 d . . .
O14 O 0.7029(2) 0.4379(2) 0.3742(3) 0.0357(16) Uani 1 1 d . . .
O15 O 0.7176(2) 0.5103(2) 0.3597(3) 0.0379(16) Uani 1 1 d . . .
O16 O 0.7492(2) 0.5773(2) 0.2921(3) 0.0402(17) Uani 1 1 d . . .
H16A H 0.7389 0.5952 0.2567 0.060 Uiso 1 1 d R A .
H16B H 0.7753 0.5931 0.3145 0.060 Uiso 1 1 d R . .
O17 O 0.7377(2) 0.3801(2) 0.1602(3) 0.0309(15) Uani 1 1 d . . .
H17 H 0.7269 0.3771 0.1199 0.046 Uiso 1 1 d R A .
O18 O 0.7700(2) 0.3855(2) 0.3396(3) 0.0312(15) Uani 1 1 d . . .
H18 H 0.7673 0.3898 0.3765 0.047 Uiso 1 1 d R A .
O19 O 0.7769(3) 0.1929(2) 0.3114(4) 0.054(2) Uani 1 1 d . . .
O20 O 0.7872(3) 0.1193(3) 0.3127(4) 0.069(3) Uani 1 1 d . . .
O21 O 0.8046(2) 0.4981(2) 0.3380(3) 0.0353(16) Uani 1 1 d . . .
O22 O 0.8634(2) 0.4196(2) 0.3480(3) 0.0338(15) Uani 1 1 d . . .
O23 O 0.7859(2) 0.50121(19) 0.2288(3) 0.0314(15) Uani 1 1 d . . .
O24 O 0.8979(2) 0.4551(2) 0.2555(3) 0.0381(16) Uani 1 1 d . . .
O25 O 0.7823(2) 0.4512(2) 0.1175(3) 0.0367(16) Uani 1 1 d . . .
O26 O 0.8584(3) 0.4397(2) 0.1363(3) 0.0470(19) Uani 1 1 d . . .
O27 O 0.9384(3) 0.3917(2) 0.2011(3) 0.0494(19) Uani 1 1 d . . .
O28 O 1.0048(5) 0.4061(5) 0.1874(6) 0.049(4) Uani 0.50 1 d P B 10
O29 O 0.7909(2) 0.3196(2) 0.2597(3) 0.0308(14) Uani 1 1 d . . .
O30 O 0.8767(2) 0.3476(2) 0.2698(3) 0.0371(16) Uani 1 1 d . . .
O31 O 0.8273(2) 0.2408(2) 0.2489(3) 0.0423(17) Uani 1 1 d . . .
O32 O 0.8491(2) 0.3484(2) 0.1601(3) 0.0373(16) Uani 1 1 d . . .
O33 O 0.7713(2) 0.2897(2) 0.1546(3) 0.0344(15) Uani 1 1 d . . .
O34 O 0.8502(2) 0.3351(2) 0.3840(3) 0.0363(16) Uani 1 1 d . . .
O35 O 0.8370(2) 0.2621(2) 0.3712(3) 0.0419(17) Uani 1 1 d . . .
O36 O 0.6079(2) 0.3218(2) 0.1329(3) 0.0469(18) Uani 1 1 d . . .
O37 O 0.8165(2) 0.4165(2) 0.2423(3) 0.0288(14) Uani 1 1 d . . .
N1 N 0.6144(3) 0.5007(3) 0.1135(4) 0.043(2) Uani 1 1 d . . .
N2 N 0.5897(3) 0.4962(3) 0.2241(4) 0.043(2) Uani 1 1 d . . .
N3 N 0.6595(3) 0.2717(3) 0.3842(4) 0.044(2) Uani 1 1 d . . .
N4 N 0.6463(3) 0.2231(3) 0.2758(4) 0.042(2) Uani 1 1 d . . .
N5 N 0.8995(3) 0.5001(3) 0.3783(4) 0.041(2) Uani 1 1 d . . .
N6 N 0.8720(3) 0.5420(3) 0.2630(4) 0.040(2) Uani 1 1 d . . .
N7 N 0.9120(3) 0.2678(3) 0.2363(4) 0.046(2) Uani 1 1 d . . .
N8 N 0.8464(3) 0.2609(3) 0.1236(4) 0.048(2) Uani 1 1 d . . .
C1 C 0.6917(4) 0.4940(3) 0.0925(4) 0.042(3) Uani 1 1 d . . .
H1A H 0.6839 0.4719 0.0595 0.050 Uiso 1 1 calc R . .
H1B H 0.7192 0.5116 0.0885 0.050 Uiso 1 1 calc R . .
C2 C 0.6506(4) 0.5252(4) 0.0907(5) 0.044(3) Uani 1 1 d . . .
H2A H 0.6611 0.5522 0.1155 0.053 Uiso 1 1 calc R . .
H2B H 0.6373 0.5353 0.0493 0.053 Uiso 1 1 calc R . .
C3 C 0.6151(4) 0.4177(3) 0.0893(4) 0.047(3) Uani 1 1 d . . .
H3A H 0.5944 0.3931 0.0696 0.057 Uiso 1 1 calc R . .
H3B H 0.6446 0.4161 0.0764 0.057 Uiso 1 1 calc R . .
C4 C 0.5915(4) 0.4637(4) 0.0729(5) 0.050(3) Uani 1 1 d . . .
H4A H 0.5924 0.4714 0.0316 0.060 Uiso 1 1 calc R . .
H4B H 0.5584 0.4615 0.0744 0.060 Uiso 1 1 calc R . .
C5 C 0.6481(4) 0.5570(3) 0.2521(5) 0.043(3) Uani 1 1 d . . .
H5A H 0.6372 0.5777 0.2179 0.051 Uiso 1 1 calc R . .
H5B H 0.6646 0.5751 0.2868 0.051 Uiso 1 1 calc R . .
C6 C 0.6071(4) 0.5331(4) 0.2661(5) 0.046(3) Uani 1 1 d . . .
H6A H 0.6165 0.5206 0.3070 0.056 Uiso 1 1 calc R . .
H6B H 0.5817 0.5550 0.2649 0.056 Uiso 1 1 calc R . .
C7 C 0.6032(3) 0.4320(4) 0.2953(5) 0.043(3) Uani 1 1 d . . .
H7A H 0.6189 0.4493 0.3312 0.052 Uiso 1 1 calc R . .
H7B H 0.5880 0.4053 0.3082 0.052 Uiso 1 1 calc R . .
C8 C 0.5670(3) 0.4614(4) 0.2543(5) 0.043(3) Uani 1 1 d . . .
H8A H 0.5465 0.4422 0.2240 0.052 Uiso 1 1 calc R . .
H8B H 0.5475 0.4765 0.2777 0.052 Uiso 1 1 calc R . .
C9 C 0.5788(4) 0.5315(4) 0.1243(5) 0.051(3) Uani 1 1 d . . .
H9A H 0.5553 0.5371 0.0865 0.062 Uiso 1 1 calc R . .
H9B H 0.5933 0.5607 0.1391 0.062 Uiso 1 1 calc R . .
C10 C 0.5551(4) 0.5112(4) 0.1701(5) 0.050(3) Uani 1 1 d . . .
H10A H 0.5343 0.5341 0.1812 0.060 Uiso 1 1 calc R . .
H10B H 0.5358 0.4852 0.1521 0.060 Uiso 1 1 calc R . .
C11 C 0.6661(4) 0.3529(4) 0.4017(4) 0.039(2) Uani 1 1 d . . .
H11A H 0.6481 0.3809 0.4033 0.047 Uiso 1 1 calc R A .
H11B H 0.6934 0.3525 0.4363 0.047 Uiso 1 1 calc R . .
C12 C 0.6360(4) 0.3120(3) 0.4027(5) 0.049(3) Uani 1 1 d . . .
H12A H 0.6315 0.3074 0.4433 0.059 Uiso 1 1 calc R . .
H12B H 0.6050 0.3164 0.3751 0.059 Uiso 1 1 calc R . .
C13 C 0.7463(4) 0.2806(4) 0.4103(4) 0.050(3) Uani 1 1 d . . .
H13A H 0.7494 0.3129 0.4214 0.060 Uiso 1 1 calc R A .
H13B H 0.7747 0.2646 0.4319 0.060 Uiso 1 1 calc R . .
C14 C 0.7032(4) 0.2605(4) 0.4258(5) 0.053(3) Uani 1 1 d . . .
H14A H 0.7066 0.2272 0.4277 0.064 Uiso 1 1 calc R . .
H14B H 0.7020 0.2711 0.4659 0.064 Uiso 1 1 calc R . .
C15 C 0.5777(4) 0.2765(4) 0.2438(6) 0.051(3) Uani 1 1 d . A .
H15A H 0.5528 0.2854 0.2087 0.062 Uiso 1 1 calc R . .
H15B H 0.5639 0.2731 0.2784 0.062 Uiso 1 1 calc R . .
C16 C 0.6011(4) 0.2314(4) 0.2313(6) 0.057(3) Uani 1 1 d . A .
H16C H 0.5796 0.2060 0.2324 0.068 Uiso 1 1 calc R . .
H16D H 0.6068 0.2326 0.1910 0.068 Uiso 1 1 calc R . .
C17 C 0.6982(4) 0.2239(3) 0.2059(5) 0.041(3) Uani 1 1 d . A .
H17A H 0.7228 0.2067 0.1933 0.049 Uiso 1 1 calc R . .
H17B H 0.6743 0.2328 0.1698 0.049 Uiso 1 1 calc R . .
C18 C 0.6762(4) 0.1948(3) 0.2456(5) 0.047(3) Uani 1 1 d . A .
H18A H 0.6568 0.1711 0.2214 0.056 Uiso 1 1 calc R . .
H18B H 0.7009 0.1798 0.2761 0.056 Uiso 1 1 calc R . .
C19 C 0.6272(4) 0.2324(4) 0.3725(5) 0.054(3) Uani 1 1 d . A .
H19A H 0.6279 0.2166 0.4103 0.065 Uiso 1 1 calc R . .
H19B H 0.5950 0.2430 0.3556 0.065 Uiso 1 1 calc R . .
C20 C 0.6411(5) 0.2006(4) 0.3303(6) 0.061(3) Uani 1 1 d . A .
H20A H 0.6710 0.1861 0.3501 0.074 Uiso 1 1 calc R . .
H20B H 0.6173 0.1765 0.3195 0.074 Uiso 1 1 calc R . .
C21 C 0.8204(3) 0.4962(4) 0.4004(4) 0.038(2) Uani 1 1 d . A .
H21A H 0.8203 0.4646 0.4142 0.046 Uiso 1 1 calc R . .
H21B H 0.7997 0.5142 0.4192 0.046 Uiso 1 1 calc R . .
C22 C 0.8705(4) 0.5154(4) 0.4178(5) 0.049(3) Uani 1 1 d . A .
H22A H 0.8690 0.5487 0.4168 0.059 Uiso 1 1 calc R . .
H22B H 0.8855 0.5062 0.4591 0.059 Uiso 1 1 calc R . .
C23 C 0.8975(3) 0.4209(4) 0.4039(4) 0.039(2) Uani 1 1 d . A .
H23A H 0.9163 0.3929 0.4097 0.047 Uiso 1 1 calc R . .
H23B H 0.8820 0.4239 0.4371 0.047 Uiso 1 1 calc R . .
C24 C 0.9282(3) 0.4611(4) 0.4022(5) 0.044(3) Uani 1 1 d . A .
H24A H 0.9469 0.4679 0.4429 0.053 Uiso 1 1 calc R . .
H24B H 0.9499 0.4543 0.3769 0.053 Uiso 1 1 calc R . .
C25 C 0.7953(4) 0.5388(3) 0.1931(4) 0.036(2) Uani 1 1 d . A .
H25A H 0.7664 0.5563 0.1778 0.043 Uiso 1 1 calc R . .
H25B H 0.8061 0.5273 0.1586 0.043 Uiso 1 1 calc R . .
C26 C 0.8318(4) 0.5683(3) 0.2305(5) 0.046(3) Uani 1 1 d . A .
H26A H 0.8423 0.5907 0.2048 0.055 Uiso 1 1 calc R . .
H26B H 0.8183 0.5851 0.2593 0.055 Uiso 1 1 calc R . .
C27 C 0.9291(4) 0.4872(3) 0.2399(5) 0.050(3) Uani 1 1 d . A .
H27A H 0.9409 0.4758 0.2062 0.059 Uiso 1 1 calc R . .
H27B H 0.9560 0.4925 0.2742 0.059 Uiso 1 1 calc R . .
C28 C 0.9024(4) 0.5306(4) 0.2227(5) 0.049(3) Uani 1 1 d . A .
H28A H 0.9248 0.5555 0.2233 0.059 Uiso 1 1 calc R . .
H28B H 0.8830 0.5278 0.1816 0.059 Uiso 1 1 calc R . .
C29 C 0.9270(4) 0.5380(4) 0.3633(6) 0.053(3) Uani 1 1 d . A .
H29A H 0.9530 0.5259 0.3478 0.064 Uiso 1 1 calc R . .
H29B H 0.9406 0.5555 0.3997 0.064 Uiso 1 1 calc R . .
C30 C 0.8978(4) 0.5682(4) 0.3180(5) 0.054(3) Uani 1 1 d . A .
H30A H 0.9178 0.5914 0.3060 0.064 Uiso 1 1 calc R . .
H30B H 0.8748 0.5839 0.3357 0.064 Uiso 1 1 calc R . .
C31 C 0.9214(3) 0.3321(4) 0.3047(4) 0.039(2) Uani 1 1 d . A .
H31A H 0.9171 0.3150 0.3397 0.046 Uiso 1 1 calc R . .
H31B H 0.9418 0.3583 0.3192 0.046 Uiso 1 1 calc R . .
C32 C 0.9432(4) 0.3027(4) 0.2667(5) 0.046(3) Uani 1 1 d . A .
H32A H 0.9531 0.3216 0.2368 0.056 Uiso 1 1 calc R . .
H32B H 0.9713 0.2883 0.2920 0.056 Uiso 1 1 calc R . .
C33 C 0.8614(4) 0.2071(4) 0.2624(6) 0.054(3) Uani 1 1 d . A .
H33A H 0.8589 0.1868 0.2279 0.065 Uiso 1 1 calc R . .
H33B H 0.8575 0.1890 0.2967 0.065 Uiso 1 1 calc R . .
C34 C 0.9080(4) 0.2303(4) 0.2771(6) 0.064(4) Uani 1 1 d . A .
H34A H 0.9139 0.2423 0.3181 0.076 Uiso 1 1 calc R . .
H34B H 0.9325 0.2077 0.2763 0.076 Uiso 1 1 calc R . .
C35 C 0.8336(4) 0.3429(3) 0.0962(4) 0.042(3) Uani 1 1 d . A .
H35A H 0.8454 0.3679 0.0756 0.050 Uiso 1 1 calc R . .
H35B H 0.7991 0.3429 0.0837 0.050 Uiso 1 1 calc R . .
C36 C 0.8528(4) 0.2978(3) 0.0809(5) 0.048(3) Uani 1 1 d . A .
H36A H 0.8366 0.2891 0.0398 0.058 Uiso 1 1 calc R . .
H36B H 0.8864 0.3011 0.0824 0.058 Uiso 1 1 calc R . .
C37 C 0.7615(4) 0.2651(4) 0.1000(5) 0.047(3) Uani 1 1 d . A .
H37A H 0.7560 0.2861 0.0658 0.056 Uiso 1 1 calc R . .
H37B H 0.7334 0.2462 0.0965 0.056 Uiso 1 1 calc R . .
C38 C 0.8031(4) 0.2359(3) 0.1008(5) 0.048(3) Uani 1 1 d . A .
H38A H 0.8024 0.2092 0.1262 0.057 Uiso 1 1 calc R . .
H38B H 0.8018 0.2252 0.0600 0.057 Uiso 1 1 calc R . .
C39 C 0.9265(4) 0.2527(4) 0.1820(5) 0.053(3) Uani 1 1 d . A .
H39A H 0.9526 0.2310 0.1938 0.064 Uiso 1 1 calc R . .
H39B H 0.9379 0.2791 0.1636 0.064 Uiso 1 1 calc R . .
C40 C 0.8875(4) 0.2309(4) 0.1371(5) 0.052(3) Uani 1 1 d . A .
H40A H 0.8977 0.2247 0.1002 0.062 Uiso 1 1 calc R . .
H40B H 0.8792 0.2018 0.1528 0.062 Uiso 1 1 calc R . .
C41 C 0.5141(9) 0.3565(8) 0.1800(11) 0.056(6) Uiso 0.50 1 d P A 9
C42 C 0.500(2) 0.3313(19) 0.114(3) 0.20(2) Uiso 0.50 1 d P A 9
H42A H 0.4676 0.3202 0.1066 0.294 Uiso 0.50 1 calc PR A 9
H42B H 0.5208 0.3060 0.1135 0.294 Uiso 0.50 1 calc PR A 9
H42C H 0.5021 0.3530 0.0830 0.294 Uiso 0.50 1 calc PR A 9
C43 C 0.6363(4) 0.3070(3) 0.1027(5) 0.041(3) Uani 1 1 d . A .
C44 C 0.6157(5) 0.2877(4) 0.0431(5) 0.064(4) Uani 1 1 d . . .
H44A H 0.6407 0.2776 0.0250 0.096 Uiso 1 1 calc R A .
H44B H 0.5970 0.3108 0.0178 0.096 Uiso 1 1 calc R . .
H44C H 0.5958 0.2620 0.0470 0.096 Uiso 1 1 calc R . .
C45 C 0.7068(3) 0.4786(4) 0.3901(4) 0.037(2) Uani 1 1 d . A .
C46 C 0.6956(4) 0.4897(4) 0.4484(5) 0.054(3) Uani 1 1 d . . .
H46A H 0.6998 0.5221 0.4562 0.081 Uiso 1 1 calc R A .
H46B H 0.7165 0.4728 0.4804 0.081 Uiso 1 1 calc R . .
H46C H 0.6633 0.4814 0.4466 0.081 Uiso 1 1 calc R . .
C47 C 0.7903(4) 0.1563(4) 0.3347(6) 0.052(3) Uani 1 1 d . A .
C48 C 0.8143(6) 0.1576(5) 0.4029(6) 0.081(5) Uani 1 1 d . . .
H48A H 0.8236 0.1271 0.4170 0.122 Uiso 1 1 calc R A .
H48B H 0.7924 0.1697 0.4246 0.122 Uiso 1 1 calc R . .
H48C H 0.8419 0.1771 0.4098 0.122 Uiso 1 1 calc R . .
C49 C 0.8195(5) 0.4530(3) 0.1045(5) 0.041(3) Uani 1 1 d . A .
C50 C 0.8223(5) 0.4708(4) 0.0433(5) 0.064(4) Uani 1 1 d . . .
H50A H 0.7913 0.4807 0.0212 0.095 Uiso 1 1 calc R A .
H50B H 0.8335 0.4468 0.0212 0.095 Uiso 1 1 calc R . .
H50C H 0.8439 0.4964 0.0485 0.095 Uiso 1 1 calc R . .
C51 C 0.9633(6) 0.4025(6) 0.1653(8) 0.028(4) Uiso 0.50 1 d P B 10
C52 C 0.9549(8) 0.4100(8) 0.1028(10) 0.050(6) Uiso 0.50 1 d P B 10
H52A H 0.9215 0.4073 0.0845 0.074 Uiso 0.50 1 calc PR B 10
H52B H 0.9720 0.3876 0.0853 0.074 Uiso 0.50 1 calc PR B 10
H52C H 0.9655 0.4404 0.0955 0.074 Uiso 0.50 1 calc PR B 10
C53 C 0.8555(3) 0.2955(4) 0.4019(4) 0.037(2) Uani 1 1 d . A .
C54 C 0.8850(5) 0.2869(5) 0.4629(5) 0.068(4) Uani 1 1 d . . .
H54A H 0.8860 0.2544 0.4711 0.102 Uiso 1 1 calc R A .
H54B H 0.8717 0.3027 0.4921 0.102 Uiso 1 1 calc R . .
H54C H 0.9167 0.2980 0.4657 0.102 Uiso 1 1 calc R . .
Cl1 Cl 0.79895(12) 0.38851(10) 0.52970(13) 0.0646(9) Uani 1 1 d D . .
O38 O 0.7977(4) 0.4010(3) 0.4699(2) 0.124(5) Uani 1 1 d D C .
O39 O 0.8283(8) 0.4188(6) 0.5706(5) 0.165(12) Uiso 0.50 1 d PD C 1
O40 O 0.8168(9) 0.3433(4) 0.5407(6) 0.156(12) Uiso 0.50 1 d PD C 1
O41 O 0.7525(3) 0.3900(9) 0.5389(7) 0.30(3) Uiso 0.50 1 d PD C 1
O39' O 0.8461(3) 0.3877(6) 0.5648(5) 0.25(2) Uiso 0.50 1 d PD C 2
O40' O 0.7726(6) 0.4208(4) 0.5549(5) 0.093(6) Uiso 0.50 1 d PD C 2
O41' O 0.7783(5) 0.3446(3) 0.5307(5) 0.065(5) Uiso 0.50 1 d PD C 2
O46 O 0.8612(3) 0.3807(3) -0.0279(3) 0.115(2) Uiso 1 1 d D . .
Cl3 Cl 0.8368(3) 0.3542(2) -0.0780(3) 0.077(3) Uani 0.50 1 d PD D 3
O47 O 0.8120(6) 0.3831(5) -0.1245(5) 0.115(2) Uiso 0.50 1 d PD D 3
O48 O 0.8048(5) 0.3242(5) -0.0593(7) 0.115(2) Uiso 0.50 1 d PD D 3
O49 O 0.8705(5) 0.3277(5) -0.0995(7) 0.115(2) Uiso 0.50 1 d PD D 3
Cl3' Cl 0.8260(3) 0.3554(3) -0.0688(4) 0.136(7) Uani 0.50 1 d PD D 4
O47' O 0.8214(6) 0.3718(6) -0.1281(3) 0.115(2) Uiso 0.50 1 d PD D 4
O48' O 0.8396(6) 0.3085(3) -0.0660(8) 0.115(2) Uiso 0.50 1 d PD D 4
O49' O 0.7824(3) 0.3595(6) -0.0526(8) 0.115(2) Uiso 0.50 1 d PD D 4
Cl4 Cl 0.4818(3) 0.3716(4) -0.2455(4) 0.138(4) Uiso 0.50 1 d PD . 5
O50 O 0.5000 0.4159(4) -0.2500 0.151(5) Uiso 1 2 d SD . 5
O51 O 0.4484(5) 0.3607(5) -0.3005(7) 0.151(5) Uiso 0.50 1 d PD . 5
O52 O 0.4578(7) 0.3713(5) -0.1978(8) 0.151(5) Uiso 0.50 1 d PD E 5
O53 O 0.5181(5) 0.3388(5) -0.2334(10) 0.151(5) Uiso 0.50 1 d PD . 5
Cl2 Cl 1.0000 0.3634(3) 0.7500 0.106(5) Uani 0.60 2 d SPD . 6
O42 O 1.0104(8) 0.3250(5) 0.7897(7) 0.113(4) Uiso 0.30 1 d PD . 6
O43 O 0.9526(3) 0.3604(8) 0.7159(9) 0.113(4) Uiso 0.30 1 d PD . 6
O44 O 1.0058(6) 0.4041(5) 0.7854(7) 0.113(4) Uiso 0.50 1 d PD . 6
O45 O 1.0313(6) 0.3639(6) 0.7117(8) 0.113(4) Uiso 0.50 1 d PD . 6
Cl2' Cl 1.0000 0.3398(7) 0.7500 0.099(6) Uiso 0.40 2 d SPD . 11
O42' O 1.0085(18) 0.3104(17) 0.8010(18) 0.113(4) Uiso 0.20 1 d PD F 11
O43' O 0.9564(13) 0.3629(19) 0.744(2) 0.113(4) Uiso 0.20 1 d PD G 11
Cl5 Cl 0.4445(2) 0.4447(3) 0.0639(3) 0.140(4) Uani 0.70 1 d PD H 7
O54 O 0.4153(5) 0.4821(4) 0.0726(7) 0.159(4) Uiso 0.70 1 d PD H 7
O55 O 0.4730(5) 0.4584(6) 0.0250(7) 0.159(4) Uiso 0.70 1 d PD H 7
O56 O 0.4149(5) 0.4076(4) 0.0373(7) 0.159(4) Uiso 0.70 1 d PD H 7
O57 O 0.4732(5) 0.4309(6) 0.1205(5) 0.159(4) Uiso 0.70 1 d PD H 7
Cl5' Cl 0.4595(4) 0.4132(4) 0.0606(5) 0.053(3) Uiso 0.30 1 d PD I 8
O54' O 0.4180(10) 0.4369(15) 0.030(2) 0.225(16) Uiso 0.30 1 d PD I 8
O55' O 0.4922(14) 0.4121(17) 0.0238(19) 0.225(16) Uiso 0.30 1 d PD I 8
O56' O 0.4474(17) 0.3677(7) 0.073(2) 0.225(16) Uiso 0.30 1 d PD I 8
O57' O 0.4800(17) 0.4359(15) 0.1157(13) 0.225(16) Uiso 0.30 1 d PD I 8
N9 N 0.7148(4) 0.3785(3) 0.0302(5) 0.064(3) Uani 1 1 d . J .
C55 C 0.7082(7) 0.3814(5) -0.0186(7) 0.094(6) Uani 1 1 d . . .
C56 C 0.7117(10) 0.3857(7) -0.0799(9) 0.086(8) Uiso 0.60 1 d P J 11
H56A H 0.6804 0.3860 -0.1065 0.129 Uiso 0.60 1 calc PR J 11
H56B H 0.7294 0.3601 -0.0899 0.129 Uiso 0.60 1 calc PR J 11
H56C H 0.7278 0.4139 -0.0845 0.129 Uiso 0.60 1 calc PR J 11
C56' C 0.6774(10) 0.3908(7) -0.0845(9) 0.108(15) Uiso 0.40 1 d PR J 12
H56D H 0.6969 0.3858 -0.1126 0.163 Uiso 0.40 1 d PR J 12
H56E H 0.6662 0.4220 -0.0880 0.163 Uiso 0.40 1 d PR J 12
H56F H 0.6508 0.3701 -0.0936 0.163 Uiso 0.40 1 d PR J 12

loop_
_atom_site_aniso_label
_atom_site_aniso_U_11
_atom_site_aniso_U_22
_atom_site_aniso_U_33
_atom_site_aniso_U_23
_atom_site_aniso_U_13
_atom_site_aniso_U_12
Fe1 0.0340(8) 0.0309(8) 0.0298(7) 0.0011(6) 0.0069(6) -0.0006(6)
Fe2 0.0355(8) 0.0348(8) 0.0341(8) 0.0013(6) 0.0055(6) -0.0042(6)
Fe3 0.0402(9) 0.0318(8) 0.0323(8) 0.0047(6) 0.0130(7) -0.0022(6)
Fe4 0.0330(8) 0.0301(7) 0.0272(7) -0.0046(6) 0.0091(6) -0.0009(6)
Fe5 0.0370(8) 0.0273(7) 0.0236(7) -0.0024(6) 0.0117(6) -0.0047(6)
Fe6 0.0301(7) 0.0304(7) 0.0234(7) 0.0026(6) 0.0075(6) 0.0013(6)
Fe7 0.0381(8) 0.0253(7) 0.0258(7) 0.0000(5) 0.0099(6) -0.0038(6)
Fe8 0.0461(9) 0.0286(8) 0.0321(8) 0.0050(6) 0.0146(7) 0.0038(6)
Fe9 0.0344(8) 0.0325(8) 0.0334(8) -0.0078(6) 0.0155(6) -0.0044(6)
Fe10 0.0384(8) 0.0348(8) 0.0329(8) -0.0070(6) 0.0174(6) -0.0036(6)
Fe11 0.0315(8) 0.0328(8) 0.0252(7) -0.0004(6) 0.0109(6) 0.0024(6)
Fe12 0.0447(9) 0.0311(8) 0.0293(8) -0.0002(6) 0.0157(7) 0.0008(6)
O1 0.051(4) 0.036(4) 0.027(3) 0.006(3) 0.013(3) -0.001(3)
O2 0.046(4) 0.042(4) 0.025(3) 0.001(3) 0.005(3) -0.016(3)
O3 0.036(4) 0.023(3) 0.040(4) -0.003(3) 0.008(3) 0.003(3)
O4 0.029(4) 0.042(4) 0.027(3) -0.002(3) 0.006(3) 0.001(3)
O5 0.034(4) 0.042(4) 0.073(5) 0.003(4) 0.005(4) -0.009(3)
O6 0.088(16) 0.086(15) 0.16(2) -0.012(14) 0.071(15) -0.010(12)
O7 0.031(4) 0.028(3) 0.022(3) -0.003(3) 0.010(3) -0.005(3)
O8 0.039(4) 0.043(4) 0.032(4) -0.002(3) 0.003(3) -0.006(3)
O9 0.039(4) 0.035(4) 0.026(3) 0.003(3) 0.009(3) -0.001(3)
O10 0.057(5) 0.033(4) 0.030(4) 0.004(3) 0.014(3) 0.003(3)
O11 0.035(4) 0.040(4) 0.045(4) 0.005(3) 0.011(3) -0.006(3)
O12 0.050(4) 0.027(4) 0.031(4) 0.000(3) 0.013(3) -0.007(3)
O13 0.033(4) 0.028(3) 0.027(3) 0.001(3) 0.010(3) -0.001(3)
O14 0.044(4) 0.039(4) 0.027(4) -0.007(3) 0.014(3) -0.002(3)
O15 0.049(4) 0.036(4) 0.029(4) 0.000(3) 0.011(3) 0.007(3)
O16 0.047(4) 0.026(4) 0.045(4) -0.005(3) 0.007(3) -0.006(3)
O17 0.042(4) 0.030(3) 0.022(3) -0.004(3) 0.009(3) -0.007(3)
O18 0.036(4) 0.042(4) 0.019(3) -0.003(3) 0.014(3) 0.000(3)
O19 0.065(5) 0.030(4) 0.068(5) 0.023(4) 0.019(4) 0.012(4)
O20 0.101(7) 0.036(5) 0.070(6) -0.014(4) 0.020(5) 0.007(5)
O21 0.037(4) 0.048(4) 0.023(3) -0.005(3) 0.011(3) 0.000(3)
O22 0.033(4) 0.044(4) 0.023(3) -0.005(3) 0.003(3) -0.001(3)
O23 0.042(4) 0.024(3) 0.031(4) -0.004(3) 0.015(3) -0.009(3)
O24 0.041(4) 0.038(4) 0.039(4) -0.010(3) 0.018(3) -0.015(3)
O25 0.052(5) 0.032(4) 0.033(4) -0.001(3) 0.023(3) -0.008(3)
O26 0.059(5) 0.046(4) 0.042(4) 0.002(4) 0.025(4) -0.010(4)
O27 0.048(5) 0.043(4) 0.067(5) -0.011(4) 0.035(4) -0.009(3)
O28 0.046(9) 0.060(10) 0.044(9) 0.004(7) 0.020(7) -0.015(8)
O29 0.038(4) 0.028(3) 0.026(3) 0.002(3) 0.007(3) 0.000(3)
O30 0.029(4) 0.048(4) 0.038(4) -0.003(3) 0.014(3) 0.004(3)
O31 0.054(5) 0.035(4) 0.043(4) 0.005(3) 0.022(4) 0.007(3)
O32 0.057(5) 0.036(4) 0.024(3) -0.006(3) 0.018(3) -0.009(3)
O33 0.046(4) 0.030(4) 0.028(3) -0.003(3) 0.011(3) -0.001(3)
O34 0.036(4) 0.040(4) 0.031(4) 0.001(3) 0.003(3) 0.008(3)
O35 0.048(4) 0.041(4) 0.037(4) 0.008(3) 0.010(3) 0.008(3)
O36 0.041(4) 0.048(4) 0.050(5) -0.002(4) 0.009(4) -0.008(4)
O37 0.038(4) 0.028(3) 0.023(3) -0.002(3) 0.013(3) -0.002(3)
N1 0.044(5) 0.041(5) 0.040(5) 0.004(4) 0.004(4) 0.003(4)
N2 0.035(5) 0.045(5) 0.045(5) 0.001(4) 0.003(4) -0.001(4)
N3 0.063(6) 0.037(5) 0.041(5) 0.008(4) 0.027(5) 0.004(4)
N4 0.050(6) 0.033(5) 0.044(5) 0.005(4) 0.015(4) -0.010(4)
N5 0.035(5) 0.049(5) 0.040(5) -0.018(4) 0.008(4) -0.008(4)
N6 0.042(5) 0.042(5) 0.040(5) -0.011(4) 0.018(4) -0.006(4)
N7 0.044(5) 0.049(6) 0.050(6) -0.002(4) 0.021(5) 0.012(4)
N8 0.065(6) 0.037(5) 0.047(5) -0.002(4) 0.021(5) 0.004(5)
C1 0.058(7) 0.038(6) 0.030(6) 0.001(5) 0.010(5) 0.001(5)
C2 0.054(7) 0.045(6) 0.031(6) 0.014(5) 0.009(5) 0.000(5)
C3 0.072(8) 0.030(6) 0.034(6) 0.001(5) 0.000(5) -0.004(5)
C4 0.042(7) 0.052(7) 0.045(7) 0.006(5) -0.009(5) 0.001(5)
C5 0.045(6) 0.034(6) 0.050(7) -0.008(5) 0.012(5) 0.003(5)
C6 0.041(6) 0.054(7) 0.042(6) -0.003(5) 0.006(5) 0.003(5)
C7 0.032(6) 0.049(7) 0.057(7) 0.000(5) 0.028(5) 0.003(5)
C8 0.023(5) 0.061(7) 0.046(6) 0.001(5) 0.008(5) -0.008(5)
C9 0.051(7) 0.049(7) 0.045(7) 0.002(5) -0.005(6) 0.006(6)
C10 0.042(7) 0.055(7) 0.049(7) 0.002(6) 0.006(5) 0.017(5)
C11 0.044(6) 0.052(6) 0.028(5) 0.007(5) 0.021(5) 0.001(5)
C12 0.064(8) 0.044(6) 0.051(7) 0.011(5) 0.036(6) -0.002(5)
C13 0.067(8) 0.059(7) 0.031(6) 0.012(5) 0.025(6) 0.002(6)
C14 0.064(8) 0.060(7) 0.039(6) 0.013(6) 0.019(6) 0.009(6)
C15 0.036(6) 0.047(7) 0.071(8) 0.000(6) 0.012(6) -0.016(5)
C16 0.069(9) 0.044(7) 0.062(8) 0.000(6) 0.024(7) -0.019(6)
C17 0.049(7) 0.027(5) 0.049(7) 0.000(5) 0.018(5) -0.003(5)
C18 0.056(7) 0.021(5) 0.066(8) 0.015(5) 0.021(6) -0.007(5)
C19 0.062(8) 0.052(7) 0.056(7) 0.014(6) 0.030(6) -0.012(6)
C20 0.082(9) 0.035(6) 0.071(9) 0.012(6) 0.025(7) -0.013(6)
C21 0.034(6) 0.055(7) 0.023(5) -0.007(5) 0.005(4) -0.007(5)
C22 0.046(7) 0.066(8) 0.036(6) -0.023(5) 0.013(5) 0.000(6)
C23 0.029(6) 0.053(7) 0.036(6) -0.003(5) 0.008(5) -0.002(5)
C24 0.033(6) 0.062(7) 0.035(6) -0.019(5) 0.004(5) 0.005(5)
C25 0.046(6) 0.026(5) 0.043(6) -0.003(4) 0.022(5) -0.012(4)
C26 0.072(8) 0.030(6) 0.043(6) -0.009(5) 0.027(6) -0.014(5)
C27 0.059(8) 0.041(6) 0.056(7) -0.014(5) 0.027(6) -0.015(6)
C28 0.047(7) 0.050(7) 0.059(7) -0.009(6) 0.025(6) -0.020(5)
C29 0.044(7) 0.054(7) 0.064(8) -0.023(6) 0.019(6) -0.016(6)
C30 0.050(7) 0.052(7) 0.065(8) -0.031(6) 0.025(6) -0.026(6)
C31 0.014(5) 0.057(7) 0.042(6) -0.003(5) 0.002(4) 0.006(4)
C32 0.046(7) 0.050(7) 0.041(6) 0.003(5) 0.004(5) 0.014(5)
C33 0.062(8) 0.040(6) 0.067(8) 0.019(6) 0.027(7) 0.026(6)
C34 0.057(8) 0.065(8) 0.072(9) 0.027(7) 0.021(7) 0.034(7)
C35 0.064(8) 0.034(6) 0.027(5) -0.006(4) 0.013(5) -0.004(5)
C36 0.066(8) 0.044(6) 0.041(6) -0.007(5) 0.026(6) -0.001(6)
C37 0.060(7) 0.046(6) 0.038(6) -0.007(5) 0.017(5) 0.003(5)
C38 0.069(8) 0.032(6) 0.045(6) -0.015(5) 0.021(6) -0.004(5)
C39 0.050(7) 0.060(8) 0.055(7) -0.002(6) 0.025(6) 0.007(6)
C40 0.066(8) 0.045(7) 0.053(7) -0.011(5) 0.033(6) 0.013(6)
C43 0.055(8) 0.029(6) 0.039(6) -0.001(5) 0.007(6) -0.009(5)
C44 0.066(9) 0.072(9) 0.052(8) -0.027(7) 0.012(6) -0.006(7)
C45 0.034(6) 0.043(7) 0.035(6) -0.004(5) 0.009(5) 0.007(5)
C46 0.069(8) 0.068(8) 0.033(6) -0.011(6) 0.029(6) -0.004(6)
C47 0.046(7) 0.036(7) 0.082(9) -0.005(6) 0.033(6) -0.008(5)
C48 0.132(14) 0.059(9) 0.057(9) 0.009(7) 0.031(9) -0.001(9)
C49 0.069(9) 0.024(5) 0.037(6) 0.001(4) 0.028(6) -0.009(5)
C50 0.086(10) 0.075(9) 0.036(7) 0.013(6) 0.026(7) 0.005(7)
C53 0.034(6) 0.051(7) 0.029(5) 0.005(5) 0.010(5) 0.008(5)
C54 0.079(10) 0.071(9) 0.043(7) 0.015(6) -0.006(7) 0.005(7)
Cl1 0.084(2) 0.0576(19) 0.0478(18) 0.0065(14) 0.0073(16) 0.0045(17)
O38 0.205(14) 0.129(10) 0.044(6) 0.021(6) 0.040(7) 0.034(10)
Cl3 0.143(8) 0.054(6) 0.018(4) 0.015(3) -0.008(4) -0.039(5)
Cl3' 0.32(2) 0.055(7) 0.057(6) -0.011(5) 0.087(10) -0.060(9)
Cl2 0.049(5) 0.052(6) 0.226(15) 0.000 0.050(7) 0.000
Cl5 0.079(5) 0.234(11) 0.088(5) 0.051(6) -0.012(4) -0.068(6)
N9 0.101(9) 0.057(7) 0.037(6) -0.003(5) 0.023(6) -0.005(6)
C55 0.174(18) 0.049(8) 0.060(10) -0.004(7) 0.034(11) -0.015(9)

loop_
_atom_type_symbol
_atom_type_description
_atom_type_scat_dispersion_real
_atom_type_scat_dispersion_imag
_atom_type_scat_source
C C 0.0033 0.0016 'International Tables Vol C Tables 4.2.6.8 and 6.1.1.4'
H H 0.0000 0.0000 'International Tables Vol C Tables 4.2.6.8 and 6.1.1.4'
N N 0.0061 0.0033 'International Tables Vol C Tables 4.2.6.8 and 6.1.1.4'
O O 0.0106 0.0060 'International Tables Vol C Tables 4.2.6.8 and 6.1.1.4'
Cl Cl 0.1484 0.1585 'International Tables Vol C Tables 4.2.6.8 and 6.1.1.4'
Fe Fe 0.3463 0.8444 'International Tables Vol C Tables 4.2.6.8 and 6.1.1.4'

loop_
_geom_angle_atom_site_label_1
_geom_angle_atom_site_label_2
_geom_angle_atom_site_label_3
_geom_angle
_geom_angle_site_symmetry_1
_geom_angle_site_symmetry_3
_geom_angle_publ_flag
O2 Fe1 O3 175.7(3) . . ?
O2 Fe1 O1 91.8(3) . . ?
O3 Fe1 O1 88.4(3) . . ?
O2 Fe1 O7 107.5(3) . . ?
O3 Fe1 O7 76.7(2) . . ?
O1 Fe1 O7 71.8(2) . . ?
O2 Fe1 O4 71.6(2) . . ?
O3 Fe1 O4 111.1(2) . . ?
O1 Fe1 O4 135.3(2) . . ?
O7 Fe1 O4 74.4(2) . . ?
O2 Fe1 N1 81.0(3) . . ?
O3 Fe1 N1 94.9(3) . . ?
O1 Fe1 N1 76.2(3) . . ?
O7 Fe1 N1 147.0(3) . . ?
O4 Fe1 N1 137.1(3) . . ?
O2 Fe1 N2 99.6(3) . . ?
O3 Fe1 N2 78.2(3) . . ?
O1 Fe1 N2 149.2(3) . . ?
O7 Fe1 N2 129.9(3) . . ?
O4 Fe1 N2 75.5(3) . . ?
N1 Fe1 N2 77.4(3) . . ?
O2 Fe2 O11 177.2(3) . . ?
O2 Fe2 O36 88.4(3) . . ?
O11 Fe2 O36 90.5(3) . . ?
O2 Fe2 O5 92.8(3) . . ?
O11 Fe2 O5 84.6(3) . . ?
O36 Fe2 O5 88.7(3) . . ?
O2 Fe2 O13 102.3(3) . . ?
O11 Fe2 O13 80.5(3) . . ?
O36 Fe2 O13 102.3(3) . . ?
O5 Fe2 O13 161.5(3) . . ?
O2 Fe2 O4 74.5(3) . . ?
O11 Fe2 O4 106.7(3) . . ?
O36 Fe2 O4 162.7(3) . . ?
O5 Fe2 O4 94.4(3) . . ?
O13 Fe2 O4 79.5(2) . . ?
O10 Fe3 O11 175.4(3) . . ?
O10 Fe3 O9 90.4(3) . . ?
O11 Fe3 O9 89.2(3) . . ?
O10 Fe3 O13 106.5(3) . . ?
O11 Fe3 O13 77.8(2) . . ?
O9 Fe3 O13 73.3(2) . . ?
O10 Fe3 O12 71.9(3) . . ?
O11 Fe3 O12 111.2(3) . . ?
O9 Fe3 O12 137.0(2) . . ?
O13 Fe3 O12 74.8(2) . . ?
O10 Fe3 N3 79.6(3) . . ?
O11 Fe3 N3 95.9(3) . . ?
O9 Fe3 N3 75.0(3) . . ?
O13 Fe3 N3 147.7(3) . . ?
O12 Fe3 N3 135.5(3) . . ?
O10 Fe3 N4 99.1(3) . . ?
O11 Fe3 N4 78.9(3) . . ?
O9 Fe3 N4 148.1(3) . . ?
O13 Fe3 N4 131.1(3) . . ?
O12 Fe3 N4 74.7(3) . . ?
N3 Fe3 N4 77.0(3) . . ?
O3 Fe4 O21 173.8(3) . . ?
O3 Fe4 O15 89.8(3) . . ?
O21 Fe4 O15 88.1(3) . . ?
O3 Fe4 O7 81.3(2) . . ?
O21 Fe4 O7 104.8(3) . . ?
O15 Fe4 O7 102.9(3) . . ?
O3 Fe4 O16 82.5(3) . . ?
O21 Fe4 O16 91.6(3) . . ?
O15 Fe4 O16 87.8(3) . . ?
O7 Fe4 O16 160.5(3) . . ?
O3 Fe4 O23 108.0(3) . . ?
O21 Fe4 O23 74.1(2) . . ?
O15 Fe4 O23 162.2(3) . . ?
O7 Fe4 O23 81.7(2) . . ?
O16 Fe4 O23 93.1(2) . . ?
O17 Fe5 O1 95.7(3) . . ?
O17 Fe5 O37 93.0(3) . . ?
O1 Fe5 O37 170.7(3) . . ?
O17 Fe5 O25 89.4(2) . . ?
O1 Fe5 O25 86.0(3) . . ?
O37 Fe5 O25 97.5(3) . . ?
O17 Fe5 O7 100.0(2) . . ?
O1 Fe5 O7 76.6(2) . . ?
O37 Fe5 O7 98.6(2) . . ?
O25 Fe5 O7 160.8(3) . . ?
O17 Fe5 O23 174.5(3) . . ?
O1 Fe5 O23 89.8(3) . . ?
O37 Fe5 O23 81.5(3) . . ?
O25 Fe5 O23 91.3(2) . . ?
O7 Fe5 O23 80.9(2) . . ?
O18 Fe6 O9 95.3(3) . . ?
O18 Fe6 O7 92.1(3) . . ?
O9 Fe6 O7 172.5(3) . . ?
O18 Fe6 O13 100.8(3) . . ?
O9 Fe6 O13 78.0(2) . . ?
O7 Fe6 O13 99.1(2) . . ?
O18 Fe6 O14 89.6(3) . . ?
O9 Fe6 O14 84.9(3) . . ?
O7 Fe6 O14 96.7(3) . . ?
O13 Fe6 O14 160.7(3) . . ?
O18 Fe6 O4 174.2(3) . . ?
O9 Fe6 O4 90.5(3) . . ?
O7 Fe6 O4 82.2(2) . . ?
O13 Fe6 O4 81.2(2) . . ?
O14 Fe6 O4 90.1(3) . . ?
O17 Fe7 O33 94.9(3) . . ?
O17 Fe7 O13 92.5(2) . . ?
O33 Fe7 O13 172.3(3) . . ?
O17 Fe7 O8 89.4(3) . . ?
O33 Fe7 O8 84.0(3) . . ?
O13 Fe7 O8 97.9(3) . . ?
O17 Fe7 O29 100.2(3) . . ?
O33 Fe7 O29 78.0(3) . . ?
O13 Fe7 O29 98.9(2) . . ?
O8 Fe7 O29 160.3(3) . . ?
O17 Fe7 O12 174.4(3) . . ?
O33 Fe7 O12 90.6(3) . . ?
O13 Fe7 O12 81.9(2) . . ?
O8 Fe7 O12 91.3(3) . . ?
O29 Fe7 O12 80.9(3) . . ?
O19 Fe8 O10 94.0(3) . . ?
O19 Fe8 O31 86.3(3) . . ?
O10 Fe8 O31 179.6(3) . . ?
O19 Fe8 O35 90.8(3) . . ?
O10 Fe8 O35 89.6(3) . . ?
O31 Fe8 O35 90.1(3) . . ?
O19 Fe8 O29 162.7(3) . . ?
O10 Fe8 O29 100.0(3) . . ?
O31 Fe8 O29 79.8(3) . . ?
O35 Fe8 O29 99.4(3) . . ?
O19 Fe8 O12 93.9(3) . . ?
O10 Fe8 O12 75.0(3) . . ?
O31 Fe8 O12 105.2(3) . . ?
O35 Fe8 O12 164.2(3) . . ?
O29 Fe8 O12 80.0(2) . . ?
O21 Fe9 O24 174.2(3) . . ?
O21 Fe9 O22 92.4(3) . . ?
O24 Fe9 O22 88.3(3) . . ?
O21 Fe9 O37 108.1(3) . . ?
O24 Fe9 O37 77.6(2) . . ?
O22 Fe9 O37 72.8(2) . . ?
O21 Fe9 O23 71.4(2) . . ?
O24 Fe9 O23 111.9(3) . . ?
O22 Fe9 O23 135.9(2) . . ?
O37 Fe9 O23 74.0(2) . . ?
O21 Fe9 N5 80.1(3) . . ?
O24 Fe9 N5 94.5(3) . . ?
O22 Fe9 N5 75.3(3) . . ?
O37 Fe9 N5 147.3(3) . . ?
O23 Fe9 N5 136.9(3) . . ?
O21 Fe9 N6 98.4(3) . . ?
O24 Fe9 N6 78.3(3) . . ?
O22 Fe9 N6 149.1(3) . . ?
O37 Fe9 N6 129.5(3) . . ?
O23 Fe9 N6 75.0(3) . . ?
N5 Fe9 N6 78.2(3) . . ?
O32 Fe10 O24 176.7(3) . . ?
O32 Fe10 O26 89.8(3) . . ?
O24 Fe10 O26 88.2(3) . . ?
O32 Fe10 O37 101.4(3) . . ?
O24 Fe10 O37 81.5(3) . . ?
O26 Fe10 O37 100.0(3) . . ?
O32 Fe10 O27 92.6(3) . . ?
O24 Fe10 O27 84.7(3) . . ?
O26 Fe10 O27 90.3(3) . . ?
O37 Fe10 O27 162.5(3) . . ?
O32 Fe10 O30 75.1(3) . . ?
O24 Fe10 O30 107.0(3) . . ?
O26 Fe10 O30 164.7(3) . . ?
O37 Fe10 O30 80.8(2) . . ?
O27 Fe10 O30 93.0(3) . . ?
O18 Fe11 O29 93.9(3) . . ?
O18 Fe11 O22 95.2(3) . . ?
O29 Fe11 O22 170.6(3) . . ?
O18 Fe11 O37 100.3(3) . . ?
O29 Fe11 O37 98.6(2) . . ?
O22 Fe11 O37 77.4(3) . . ?
O18 Fe11 O34 88.5(3) . . ?
O29 Fe11 O34 98.2(3) . . ?
O22 Fe11 O34 84.5(3) . . ?
O37 Fe11 O34 160.5(3) . . ?
O18 Fe11 O30 174.6(3) . . ?
O29 Fe11 O30 80.7(3) . . ?
O22 Fe11 O30 90.2(3) . . ?
O37 Fe11 O30 81.2(2) . . ?
O34 Fe11 O30 91.7(3) . . ?
O32 Fe12 O31 174.8(3) . . ?
O32 Fe12 O33 91.7(3) . . ?
O31 Fe12 O33 88.9(3) . . ?
O32 Fe12 O29 107.0(3) . . ?
O31 Fe12 O29 78.2(2) . . ?
O33 Fe12 O29 74.1(2) . . ?
O32 Fe12 O30 71.9(3) . . ?
O31 Fe12 O30 110.9(3) . . ?
O33 Fe12 O30 137.1(2) . . ?
O29 Fe12 O30 73.5(2) . . ?
O32 Fe12 N8 79.7(3) . . ?
O31 Fe12 N8 95.4(3) . . ?
O33 Fe12 N8 75.5(3) . . ?
O29 Fe12 N8 149.0(3) . . ?
O30 Fe12 N8 135.7(3) . . ?
O32 Fe12 N7 99.1(3) . . ?
O31 Fe12 N7 77.8(3) . . ?
O33 Fe12 N7 147.9(3) . . ?
O29 Fe12 N7 129.6(3) . . ?
O30 Fe12 N7 74.9(3) . . ?
N8 Fe12 N7 76.9(3) . . ?
C1 O1 Fe5 130.0(6) . . ?
C1 O1 Fe1 121.8(6) . . ?
Fe5 O1 Fe1 108.2(3) . . ?
C3 O2 Fe2 132.5(6) . . ?
C3 O2 Fe1 114.1(5) . . ?
Fe2 O2 Fe1 113.0(3) . . ?
C5 O3 Fe4 126.7(6) . . ?
C5 O3 Fe1 120.1(6) . . ?
Fe4 O3 Fe1 104.9(3) . . ?
C7 O4 Fe6 122.8(6) . . ?
C7 O4 Fe2 117.8(6) . . ?
Fe6 O4 Fe2 97.6(3) . . ?
C7 O4 Fe1 116.2(5) . . ?
Fe6 O4 Fe1 99.3(3) . . ?
Fe2 O4 Fe1 98.8(2) . . ?
C41 O5 Fe2 153.4(14) . . ?
Fe6 O7 Fe4 121.3(3) . . ?
Fe6 O7 Fe5 127.1(3) . . ?
Fe4 O7 Fe5 101.2(2) . . ?
Fe6 O7 Fe1 103.6(2) . . ?
Fe4 O7 Fe1 97.0(2) . . ?
Fe5 O7 Fe1 100.6(2) . . ?
C43 O8 Fe7 141.4(7) . . ?
C11 O9 Fe6 131.1(6) . . ?
C11 O9 Fe3 122.9(6) . . ?
Fe6 O9 Fe3 106.0(3) . . ?
C13 O10 Fe3 114.8(6) . . ?
C13 O10 Fe8 132.1(7) . . ?
Fe3 O10 Fe8 112.9(3) . . ?
C15 O11 Fe2 127.1(7) . . ?
C15 O11 Fe3 121.2(6) . . ?
Fe2 O11 Fe3 104.9(3) . . ?
C17 O12 Fe7 122.3(6) . . ?
C17 O12 Fe8 118.6(6) . . ?
Fe7 O12 Fe8 97.9(3) . . ?
C17 O12 Fe3 116.5(6) . . ?
Fe7 O12 Fe3 98.3(3) . . ?
Fe8 O12 Fe3 98.6(3) . . ?
Fe7 O13 Fe6 127.6(3) . . ?
Fe7 O13 Fe2 120.5(3) . . ?
Fe6 O13 Fe2 101.3(3) . . ?
Fe7 O13 Fe3 104.5(3) . . ?
Fe6 O13 Fe3 100.1(2) . . ?
Fe2 O13 Fe3 96.7(2) . . ?
C45 O14 Fe6 141.0(6) . . ?
C45 O15 Fe4 129.6(6) . . ?
Fe4 O16 H16A 119.1 . . ?
Fe4 O16 H16B 126.3 . . ?
H16A O16 H16B 103.9 . . ?
Fe7 O17 Fe5 135.1(3) . . ?
Fe7 O17 H17 107.3 . . ?
Fe5 O17 H17 117.5 . . ?
Fe6 O18 Fe11 134.1(3) . . ?
Fe6 O18 H18 93.8 . . ?
Fe11 O18 H18 132.1 . . ?
C47 O19 Fe8 153.7(8) . . ?
C21 O21 Fe9 114.7(6) . . ?
C21 O21 Fe4 131.1(6) . . ?
Fe9 O21 Fe4 112.7(3) . . ?
C23 O22 Fe11 130.9(6) . . ?
C23 O22 Fe9 121.9(6) . . ?
Fe11 O22 Fe9 107.2(3) . . ?
C25 O23 Fe4 121.9(5) . . ?
C25 O23 Fe5 122.4(5) . . ?
Fe4 O23 Fe5 95.8(2) . . ?
C25 O23 Fe9 114.6(5) . . ?
Fe4 O23 Fe9 98.3(2) . . ?
Fe5 O23 Fe9 98.9(2) . . ?
C27 O24 Fe10 126.0(6) . . ?
C27 O24 Fe9 120.8(6) . . ?
Fe10 O24 Fe9 104.9(3) . . ?
C49 O25 Fe5 138.0(7) . . ?
C49 O26 Fe10 129.6(6) . . ?
C51 O27 Fe10 138.3(10) . . ?
Fe11 O29 Fe7 127.1(3) . . ?
Fe11 O29 Fe8 120.9(3) . . ?
Fe7 O29 Fe8 100.7(3) . . ?
Fe11 O29 Fe12 106.0(3) . . ?
Fe7 O29 Fe12 99.3(3) . . ?
Fe8 O29 Fe12 96.8(2) . . ?
C31 O30 Fe11 123.1(5) . . ?
C31 O30 Fe10 121.0(6) . . ?
Fe11 O30 Fe10 96.4(3) . . ?
C31 O30 Fe12 114.6(6) . . ?
Fe11 O30 Fe12 98.9(3) . . ?
Fe10 O30 Fe12 97.7(3) . . ?
C33 O31 Fe12 121.6(6) . . ?
C33 O31 Fe8 126.2(6) . . ?
Fe12 O31 Fe8 105.2(3) . . ?
C35 O32 Fe10 131.5(6) . . ?
C35 O32 Fe12 114.7(5) . . ?
Fe10 O32 Fe12 113.2(3) . . ?
C37 O33 Fe7 131.6(6) . . ?
C37 O33 Fe12 122.3(6) . . ?
Fe7 O33 Fe12 106.2(3) . . ?
C53 O34 Fe11 139.5(7) . . ?
C53 O35 Fe8 131.4(6) . . ?
C43 O36 Fe2 129.5(7) . . ?
Fe5 O37 Fe11 127.1(3) . . ?
Fe5 O37 Fe10 121.4(3) . . ?
Fe11 O37 Fe10 100.9(3) . . ?
Fe5 O37 Fe9 105.0(3) . . ?
Fe11 O37 Fe9 100.0(2) . . ?
Fe10 O37 Fe9 95.9(2) . . ?
C9 N1 C2 111.5(8) . . ?
C9 N1 C4 109.3(8) . . ?
C2 N1 C4 112.8(9) . . ?
C9 N1 Fe1 111.6(6) . . ?
C2 N1 Fe1 105.4(6) . . ?
C4 N1 Fe1 106.0(6) . . ?
C6 N2 C10 113.3(9) . . ?
C6 N2 C8 109.1(8) . . ?
C10 N2 C8 107.9(8) . . ?
C6 N2 Fe1 106.4(6) . . ?
C10 N2 Fe1 109.4(6) . . ?
C8 N2 Fe1 110.8(6) . . ?
C14 N3 C19 111.7(9) . . ?
C14 N3 C12 113.1(9) . . ?
C19 N3 C12 110.8(9) . . ?
C14 N3 Fe3 106.2(6) . . ?
C19 N3 Fe3 110.3(6) . . ?
C12 N3 Fe3 104.4(6) . . ?
C20 N4 C16 113.9(9) . . ?
C20 N4 C18 109.9(8) . . ?
C16 N4 C18 107.3(9) . . ?
C20 N4 Fe3 109.4(7) . . ?
C16 N4 Fe3 105.0(6) . . ?
C18 N4 Fe3 111.3(6) . . ?
C24 N5 C22 112.5(9) . . ?
C24 N5 C29 112.8(8) . . ?
C22 N5 C29 110.5(8) . . ?
C24 N5 Fe9 105.3(6) . . ?
C22 N5 Fe9 105.6(6) . . ?
C29 N5 Fe9 109.8(7) . . ?
C26 N6 C28 109.7(8) . . ?
C26 N6 C30 109.5(8) . . ?
C28 N6 C30 112.7(8) . . ?
C26 N6 Fe9 110.9(6) . . ?
C28 N6 Fe9 106.1(6) . . ?
C30 N6 Fe9 107.8(6) . . ?
C32 N7 C34 111.3(9) . . ?
C32 N7 C39 110.1(8) . . ?
C34 N7 C39 113.5(9) . . ?
C32 N7 Fe12 109.4(6) . . ?
C34 N7 Fe12 104.2(6) . . ?
C39 N7 Fe12 108.1(7) . . ?
C38 N8 C40 112.0(8) . . ?
C38 N8 C36 111.6(9) . . ?
C40 N8 C36 110.1(9) . . ?
C38 N8 Fe12 105.2(6) . . ?
C40 N8 Fe12 111.5(7) . . ?
C36 N8 Fe12 106.2(6) . . ?
O1 C1 C2 107.3(8) . . ?
O1 C1 H1A 110.3 . . ?
C2 C1 H1A 110.3 . . ?
O1 C1 H1B 110.3 . . ?
C2 C1 H1B 110.3 . . ?
H1A C1 H1B 108.5 . . ?
N1 C2 C1 109.4(8) . . ?
N1 C2 H2A 109.8 . . ?
C1 C2 H2A 109.8 . . ?
N1 C2 H2B 109.8 . . ?
C1 C2 H2B 109.8 . . ?
H2A C2 H2B 108.2 . . ?
O2 C3 C4 107.4(9) . . ?
O2 C3 H3A 110.2 . . ?
C4 C3 H3A 110.2 . . ?
O2 C3 H3B 110.2 . . ?
C4 C3 H3B 110.2 . . ?
H3A C3 H3B 108.5 . . ?
N1 C4 C3 112.7(8) . . ?
N1 C4 H4A 109.1 . . ?
C3 C4 H4A 109.1 . . ?
N1 C4 H4B 109.1 . . ?
C3 C4 H4B 109.1 . . ?
H4A C4 H4B 107.8 . . ?
O3 C5 C6 108.3(8) . . ?
O3 C5 H5A 110.0 . . ?
C6 C5 H5A 110.0 . . ?
O3 C5 H5B 110.0 . . ?
C6 C5 H5B 110.0 . . ?
H5A C5 H5B 108.4 . . ?
N2 C6 C5 112.1(9) . . ?
N2 C6 H6A 109.2 . . ?
C5 C6 H6A 109.2 . . ?
N2 C6 H6B 109.2 . . ?
C5 C6 H6B 109.2 . . ?
H6A C6 H6B 107.9 . . ?
O4 C7 C8 108.1(8) . . ?
O4 C7 H7A 110.1 . . ?
C8 C7 H7A 110.1 . . ?
O4 C7 H7B 110.1 . . ?
C8 C7 H7B 110.1 . . ?
H7A C7 H7B 108.4 . . ?
N2 C8 C7 111.1(8) . . ?
N2 C8 H8A 109.4 . . ?
C7 C8 H8A 109.4 . . ?
N2 C8 H8B 109.4 . . ?
C7 C8 H8B 109.4 . . ?
H8A C8 H8B 108.0 . . ?
N1 C9 C10 110.2(9) . . ?
N1 C9 H9A 109.6 . . ?
C10 C9 H9A 109.6 . . ?
N1 C9 H9B 109.6 . . ?
C10 C9 H9B 109.6 . . ?
H9A C9 H9B 108.1 . . ?
N2 C10 C9 111.5(9) . . ?
N2 C10 H10A 109.3 . . ?
C9 C10 H10A 109.3 . . ?
N2 C10 H10B 109.3 . . ?
C9 C10 H10B 109.3 . . ?
H10A C10 H10B 108.0 . . ?
O9 C11 C12 106.9(8) . . ?
O9 C11 H11A 110.3 . . ?
C12 C11 H11A 110.3 . . ?
O9 C11 H11B 110.3 . . ?
C12 C11 H11B 110.3 . . ?
H11A C11 H11B 108.6 . . ?
N3 C12 C11 108.7(8) . . ?
N3 C12 H12A 110.0 . . ?
C11 C12 H12A 110.0 . . ?
N3 C12 H12B 110.0 . . ?
C11 C12 H12B 110.0 . . ?
H12A C12 H12B 108.3 . . ?
O10 C13 C14 106.7(9) . . ?
O10 C13 H13A 110.4 . . ?
C14 C13 H13A 110.4 . . ?
O10 C13 H13B 110.4 . . ?
C14 C13 H13B 110.4 . . ?
H13A C13 H13B 108.6 . . ?
N3 C14 C13 114.4(9) . . ?
N3 C14 H14A 108.7 . . ?
C13 C14 H14A 108.7 . . ?
N3 C14 H14B 108.7 . . ?
C13 C14 H14B 108.7 . . ?
H14A C14 H14B 107.6 . . ?
O11 C15 C16 106.2(9) . . ?
O11 C15 H15A 110.5 . . ?
C16 C15 H15A 110.5 . . ?
O11 C15 H15B 110.5 . . ?
C16 C15 H15B 110.5 . . ?
H15A C15 H15B 108.7 . . ?
N4 C16 C15 112.0(9) . . ?
N4 C16 H16C 109.2 . . ?
C15 C16 H16C 109.2 . . ?
N4 C16 H16D 109.2 . . ?
C15 C16 H16D 109.2 . . ?
H16C C16 H16D 107.9 . . ?
O12 C17 C18 109.1(8) . . ?
O12 C17 H17A 109.9 . . ?
C18 C17 H17A 109.9 . . ?
O12 C17 H17B 109.9 . . ?
C18 C17 H17B 109.9 . . ?
H17A C17 H17B 108.3 . . ?
N4 C18 C17 110.5(8) . . ?
N4 C18 H18A 109.5 . . ?
C17 C18 H18A 109.5 . . ?
N4 C18 H18B 109.5 . . ?
C17 C18 H18B 109.5 . . ?
H18A C18 H18B 108.1 . . ?
C20 C19 N3 110.4(9) . . ?
C20 C19 H19A 109.6 . . ?
N3 C19 H19A 109.6 . . ?
C20 C19 H19B 109.6 . . ?
N3 C19 H19B 109.6 . . ?
H19A C19 H19B 108.1 . . ?
N4 C20 C19 112.3(9) . . ?
N4 C20 H20A 109.1 . . ?
C19 C20 H20A 109.1 . . ?
N4 C20 H20B 109.1 . . ?
C19 C20 H20B 109.1 . . ?
H20A C20 H20B 107.9 . . ?
O21 C21 C22 108.2(8) . . ?
O21 C21 H21A 110.1 . . ?
C22 C21 H21A 110.1 . . ?
O21 C21 H21B 110.1 . . ?
C22 C21 H21B 110.1 . . ?
H21A C21 H21B 108.4 . . ?
N5 C22 C21 113.1(8) . . ?
N5 C22 H22A 109.0 . . ?
C21 C22 H22A 109.0 . . ?
N5 C22 H22B 109.0 . . ?
C21 C22 H22B 109.0 . . ?
H22A C22 H22B 107.8 . . ?
O22 C23 C24 107.1(8) . . ?
O22 C23 H23A 110.3 . . ?
C24 C23 H23A 110.3 . . ?
O22 C23 H23B 110.3 . . ?
C24 C23 H23B 110.3 . . ?
H23A C23 H23B 108.6 . . ?
N5 C24 C23 109.7(8) . . ?
N5 C24 H24A 109.7 . . ?
C23 C24 H24A 109.7 . . ?
N5 C24 H24B 109.7 . . ?
C23 C24 H24B 109.7 . . ?
H24A C24 H24B 108.2 . . ?
O23 C25 C26 109.3(8) . . ?
O23 C25 H25A 109.8 . . ?
C26 C25 H25A 109.8 . . ?
O23 C25 H25B 109.8 . . ?
C26 C25 H25B 109.8 . . ?
H25A C25 H25B 108.3 . . ?
N6 C26 C25 111.6(8) . . ?
N6 C26 H26A 109.3 . . ?
C25 C26 H26A 109.3 . . ?
N6 C26 H26B 109.3 . . ?
C25 C26 H26B 109.3 . . ?
H26A C26 H26B 108.0 . . ?
O24 C27 C28 107.8(9) . . ?
O24 C27 H27A 110.1 . . ?
C28 C27 H27A 110.1 . . ?
O24 C27 H27B 110.1 . . ?
C28 C27 H27B 110.1 . . ?
H27A C27 H27B 108.5 . . ?
N6 C28 C27 112.6(9) . . ?
N6 C28 H28A 109.1 . . ?
C27 C28 H28A 109.1 . . ?
N6 C28 H28B 109.1 . . ?
C27 C28 H28B 109.1 . . ?
H28A C28 H28B 107.8 . . ?
N5 C29 C30 111.4(9) . . ?
N5 C29 H29A 109.3 . . ?
C30 C29 H29A 109.3 . . ?
N5 C29 H29B 109.3 . . ?
C30 C29 H29B 109.3 . . ?
H29A C29 H29B 108.0 . . ?
C29 C30 N6 111.6(9) . . ?
C29 C30 H30A 109.3 . . ?
N6 C30 H30A 109.3 . . ?
C29 C30 H30B 109.3 . . ?
N6 C30 H30B 109.3 . . ?
H30A C30 H30B 108.0 . . ?
O30 C31 C32 108.8(8) . . ?
O30 C31 H31A 109.9 . . ?
C32 C31 H31A 109.9 . . ?
O30 C31 H31B 109.9 . . ?
C32 C31 H31B 109.9 . . ?
H31A C31 H31B 108.3 . . ?
N7 C32 C31 112.9(9) . . ?
N7 C32 H32A 109.0 . . ?
C31 C32 H32A 109.0 . . ?
N7 C32 H32B 109.0 . . ?
C31 C32 H32B 109.0 . . ?
H32A C32 H32B 107.8 . . ?
O31 C33 C34 107.2(9) . . ?
O31 C33 H33A 110.3 . . ?
C34 C33 H33A 110.3 . . ?
O31 C33 H33B 110.3 . . ?
C34 C33 H33B 110.3 . . ?
H33A C33 H33B 108.5 . . ?
N7 C34 C33 114.1(10) . . ?
N7 C34 H34A 108.7 . . ?
C33 C34 H34A 108.7 . . ?
N7 C34 H34B 108.7 . . ?
C33 C34 H34B 108.7 . . ?
H34A C34 H34B 107.6 . . ?
O32 C35 C36 107.1(8) . . ?
O32 C35 H35A 110.3 . . ?
C36 C35 H35A 110.3 . . ?
O32 C35 H35B 110.3 . . ?
C36 C35 H35B 110.3 . . ?
H35A C35 H35B 108.6 . . ?
N8 C36 C35 111.4(8) . . ?
N8 C36 H36A 109.3 . . ?
C35 C36 H36A 109.3 . . ?
N8 C36 H36B 109.3 . . ?
C35 C36 H36B 109.3 . . ?
H36A C36 H36B 108.0 . . ?
O33 C37 C38 107.3(9) . . ?
O33 C37 H37A 110.3 . . ?
C38 C37 H37A 110.3 . . ?
O33 C37 H37B 110.3 . . ?
C38 C37 H37B 110.3 . . ?
H37A C37 H37B 108.5 . . ?
N8 C38 C37 110.8(8) . . ?
N8 C38 H38A 109.5 . . ?
C37 C38 H38A 109.5 . . ?
N8 C38 H38B 109.5 . . ?
C37 C38 H38B 109.5 . . ?
H38A C38 H38B 108.1 . . ?
N7 C39 C40 112.6(9) . . ?
N7 C39 H39A 109.1 . . ?
C40 C39 H39A 109.1 . . ?
N7 C39 H39B 109.1 . . ?
C40 C39 H39B 109.1 . . ?
H39A C39 H39B 107.8 . . ?
N8 C40 C39 109.9(9) . . ?
N8 C40 H40A 109.7 . . ?
C39 C40 H40A 109.7 . . ?
N8 C40 H40B 109.7 . . ?
C39 C40 H40B 109.7 . . ?
H40A C40 H40B 108.2 . . ?
O5 C41 O6 132(3) . . ?
O5 C41 C42 115(3) . . ?
O6 C41 C42 112(3) . . ?
C41 C42 H42A 109.5 . . ?
C41 C42 H42B 109.5 . . ?
H42A C42 H42B 109.5 . . ?
C41 C42 H42C 109.5 . . ?
H42A C42 H42C 109.5 . . ?
H42B C42 H42C 109.5 . . ?
O8 C43 O36 123.4(9) . . ?
O8 C43 C44 119.2(10) . . ?
O36 C43 C44 117.4(10) . . ?
C43 C44 H44A 109.5 . . ?
C43 C44 H44B 109.5 . . ?
H44A C44 H44B 109.5 . . ?
C43 C44 H44C 109.5 . . ?
H44A C44 H44C 109.5 . . ?
H44B C44 H44C 109.5 . . ?
O14 C45 O15 124.5(9) . . ?
O14 C45 C46 116.7(9) . . ?
O15 C45 C46 118.8(9) . . ?
C45 C46 H46A 109.5 . . ?
C45 C46 H46B 109.5 . . ?
H46A C46 H46B 109.5 . . ?
C45 C46 H46C 109.5 . . ?
H46A C46 H46C 109.5 . . ?
H46B C46 H46C 109.5 . . ?
O20 C47 O19 129.2(13) . . ?
O20 C47 C48 114.9(11) . . ?
O19 C47 C48 115.9(11) . . ?
C47 C48 H48A 109.5 . . ?
C47 C48 H48B 109.5 . . ?
H48A C48 H48B 109.5 . . ?
C47 C48 H48C 109.5 . . ?
H48A C48 H48C 109.5 . . ?
H48B C48 H48C 109.5 . . ?
O25 C49 O26 126.4(9) . . ?
O25 C49 C50 120.0(11) . . ?
O26 C49 C50 113.5(10) . . ?
C49 C50 H50A 109.5 . . ?
C49 C50 H50B 109.5 . . ?
H50A C50 H50B 109.5 . . ?
C49 C50 H50C 109.5 . . ?
H50A C50 H50C 109.5 . . ?
H50B C50 H50C 109.5 . . ?
O28 C51 O27 115.7(16) . . ?
O28 C51 C52 108.7(17) . . ?
O27 C51 C52 135.5(18) . . ?
C51 C52 H52A 109.5 . . ?
C51 C52 H52B 109.5 . . ?
H52A C52 H52B 109.5 . . ?
C51 C52 H52C 109.5 . . ?
H52A C52 H52C 109.5 . . ?
H52B C52 H52C 109.5 . . ?
O34 C53 O35 123.4(9) . . ?
O34 C53 C54 118.4(10) . . ?
O35 C53 C54 118.2(10) . . ?
C53 C54 H54A 109.5 . . ?
C53 C54 H54B 109.5 . . ?
H54A C54 H54B 109.5 . . ?
C53 C54 H54C 109.5 . . ?
H54A C54 H54C 109.5 . . ?
H54B C54 H54C 109.5 . . ?
O38 Cl1 O39' 110.4(3) . . ?
O38 Cl1 O39 110.4(3) . . ?
O39' Cl1 O39 44.5(10) . . ?
O38 Cl1 O41' 109.9(3) . . ?
O39' Cl1 O41' 109.5(3) . . ?
O39 Cl1 O41' 138.2(5) . . ?
O38 Cl1 O40 109.6(3) . . ?
O39' Cl1 O40 67.7(10) . . ?
O39 Cl1 O40 109.2(3) . . ?
O41' Cl1 O40 45.2(9) . . ?
O38 Cl1 O41 109.5(3) . . ?
O39' Cl1 O41 138.4(6) . . ?
O39 Cl1 O41 109.2(3) . . ?
O41' Cl1 O41 66.5(10) . . ?
O40 Cl1 O41 108.9(3) . . ?
O38 Cl1 O40' 109.3(3) . . ?
O39' Cl1 O40' 109.2(3) . . ?
O39 Cl1 O40' 67.5(10) . . ?
O41' Cl1 O40' 108.6(3) . . ?
O40 Cl1 O40' 139.1(6) . . ?
O41 Cl1 O40' 44.9(10) . . ?
Cl3' O46 Cl3 17.0(6) . . ?
O47 Cl3 O46 110.2(4) . . ?
O47 Cl3 O48 109.9(4) . . ?
O46 Cl3 O48 109.4(4) . . ?
O47 Cl3 O49 109.5(4) . . ?
O46 Cl3 O49 108.8(4) . . ?
O48 Cl3 O49 109.0(4) . . ?
O47' Cl3' O49' 109.9(4) . . ?
O47' Cl3' O46 109.9(4) . . ?
O49' Cl3' O46 109.7(4) . . ?
O47' Cl3' O48' 109.2(4) . . ?
O49' Cl3' O48' 109.1(4) . . ?
O46 Cl3' O48' 109.0(4) . . ?
O53 Cl4 Cl4 79.1(13) 2_654 2_654 ?
O53 Cl4 O53 52.8(17) 2_654 . ?
Cl4 Cl4 O53 48.6(7) 2_654 . ?
O53 Cl4 O50 137.9(17) 2_654 . ?
Cl4 Cl4 O50 66.4(4) 2_654 . ?
O53 Cl4 O50 111.0(4) . . ?
O53 Cl4 O51 58.7(17) 2_654 . ?
Cl4 Cl4 O51 108.1(11) 2_654 . ?
O53 Cl4 O51 110.0(4) . . ?
O50 Cl4 O51 109.2(4) . . ?
O53 Cl4 O52 113.1(17) 2_654 . ?
Cl4 Cl4 O52 142.5(12) 2_654 . ?
O53 Cl4 O52 109.3(4) . . ?
O50 Cl4 O52 108.9(4) . . ?
O51 Cl4 O52 108.3(4) . . ?
O53 Cl4 O51 88.9(10) 2_654 2_654 ?
Cl4 Cl4 O51 40.7(7) 2_654 2_654 ?
O53 Cl4 O51 36.4(8) . 2_654 ?
O50 Cl4 O51 80.6(6) . 2_654 ?
O51 Cl4 O51 141.9(9) . 2_654 ?
O52 Cl4 O51 102.4(7) . 2_654 ?
Cl4 O50 Cl4 47.2(8) 2_654 . ?
O53 O51 Cl4 46.6(9) 2_654 . ?
O53 O51 Cl4 41.4(4) 2_654 2_654 ?
Cl4 O51 Cl4 31.2(6) . 2_654 ?
Cl4 O53 O53 78.7(15) 2_654 2_654 ?
Cl4 O53 O51 74.7(13) 2_654 2_654 ?
O53 O53 O51 149.4(4) 2_654 2_654 ?
Cl4 O53 Cl4 52.3(8) 2_654 . ?
O53 O53 Cl4 48.5(8) 2_654 . ?
O51 O53 Cl4 102.1(7) 2_654 . ?
O45 Cl2 O45 178.8(14) 2_756 . ?
O45 Cl2 O43 110.6(4) 2_756 2_756 ?
O45 Cl2 O43 69.5(4) . 2_756 ?
O45 Cl2 O43 69.5(4) 2_756 . ?
O45 Cl2 O43 110.6(4) . . ?
O43 Cl2 O43 172.8(18) 2_756 . ?
O45 Cl2 O44 109.8(4) 2_756 2_756 ?
O45 Cl2 O44 69.2(12) . 2_756 ?
O43 Cl2 O44 109.3(4) 2_756 2_756 ?
O43 Cl2 O44 76.9(15) . 2_756 ?
O45 Cl2 O44 69.2(12) 2_756 . ?
O45 Cl2 O44 109.8(4) . . ?
O43 Cl2 O44 76.9(15) 2_756 . ?
O43 Cl2 O44 109.3(4) . . ?
O44 Cl2 O44 66.9(15) 2_756 . ?
O45 Cl2 O42 109.5(4) 2_756 2_756 ?
O45 Cl2 O42 71.5(12) . 2_756 ?
O43 Cl2 O42 109.2(4) 2_756 2_756 ?
O43 Cl2 O42 64.7(15) . 2_756 ?
O44 Cl2 O42 108.5(4) 2_756 2_756 ?
O44 Cl2 O42 173.6(16) . 2_756 ?
O45 Cl2 O42 71.5(12) 2_756 . ?
O45 Cl2 O42 109.5(4) . . ?
O43 Cl2 O42 64.7(15) 2_756 . ?
O43 Cl2 O42 109.2(4) . . ?
O44 Cl2 O42 173.6(16) 2_756 . ?
O44 Cl2 O42 108.5(4) . . ?
O42 Cl2 O42 76.4(16) 2_756 . ?
Cl2 O42 O43 57.2(7) . 2_756 ?
Cl2 O42 O45 53.7(6) . 2_756 ?
O43 O42 O45 93.6(11) 2_756 2_756 ?
Cl2 O42 O42 51.8(8) . 2_756 ?
O43 O42 O42 89.3(10) 2_756 2_756 ?
O45 O42 O42 85.1(11) 2_756 2_756 ?
Cl2 O43 O42 58.1(8) . 2_756 ?
Cl2 O43 O45 55.1(3) . 2_756 ?
O42 O43 O45 95.4(12) 2_756 2_756 ?
Cl2 O43 O44 51.8(8) . 2_756 ?
O42 O43 O44 89.2(5) 2_756 2_756 ?
O45 O43 O44 86.6(10) 2_756 2_756 ?
Cl2 O44 O44 56.6(8) . 2_756 ?
Cl2 O44 O45 54.9(6) . 2_756 ?
O44 O44 O45 93.6(11) 2_756 2_756 ?
Cl2 O44 O43 51.3(7) . 2_756 ?
O44 O44 O43 87.7(9) 2_756 2_756 ?
O45 O44 O43 86.7(10) 2_756 2_756 ?
Cl2 O45 O44 55.9(7) . 2_756 ?
Cl2 O45 O43 55.4(3) . 2_756 ?
O44 O45 O43 92.1(9) 2_756 2_756 ?
Cl2 O45 O42 54.8(7) . 2_756 ?
O44 O45 O42 90.3(5) 2_756 2_756 ?
O43 O45 O42 90.3(10) 2_756 2_756 ?
O43' Cl2' O43' 123(6) . 2_756 ?
O43' Cl2' O42' 109.8(6) . . ?
O43' Cl2' O42' 104(3) 2_756 . ?
O43' Cl2' O42' 104(3) . 2_756 ?
O43' Cl2' O42' 109.8(6) 2_756 2_756 ?
O42' Cl2' O42' 106(5) . 2_756 ?
O55 Cl5 O57 110.3(4) . . ?
O55 Cl5 O56 109.7(4) . . ?
O57 Cl5 O56 109.4(4) . . ?
O55 Cl5 O54 109.4(4) . . ?
O57 Cl5 O54 109.3(4) . . ?
O56 Cl5 O54 108.8(4) . . ?
O55' Cl5' O57' 109.7(4) . . ?
O55' Cl5' O54' 109.6(4) . . ?
O57' Cl5' O54' 109.4(4) . . ?
O55' Cl5' O56' 109.5(4) . . ?
O57' Cl5' O56' 109.3(4) . . ?
O54' Cl5' O56' 109.3(4) . . ?
N9 C55 C56 166(2) . . ?
N9 C55 C56' 155(2) . . ?
C56 C55 C56' 38.0(6) . . ?
C55 C56 H56A 109.5 . . ?
C55 C56 H56B 109.5 . . ?
H56A C56 H56B 109.5 . . ?
C55 C56 H56C 109.5 . . ?
H56A C56 H56C 109.5 . . ?
H56B C56 H56C 109.5 . . ?
C55 C56 H56D 142.6 . . ?
H56A C56 H56D 33.4 . . ?
H56B C56 H56D 88.7 . . ?
H56C C56 H56D 93.6 . . ?
C55 C56' H56D 108.6 . . ?
C55 C56' H56E 110.2 . . ?
H56D C56' H56E 109.5 . . ?
C55 C56' H56F 109.7 . . ?
H56D C56' H56F 109.5 . . ?
H56E C56' H56F 109.5 . . ?

loop_
_geom_bond_atom_site_label_1
_geom_bond_atom_site_label_2
_geom_bond_distance
_geom_bond_site_symmetry_2
_geom_bond_publ_flag
Fe1 O2 1.977(6) . ?
Fe1 O3 1.985(6) . ?
Fe1 O1 2.040(6) . ?
Fe1 O7 2.187(6) . ?
Fe1 O4 2.223(6) . ?
Fe1 N1 2.244(8) . ?
Fe1 N2 2.287(9) . ?
Fe2 O2 1.964(6) . ?
Fe2 O11 1.984(7) . ?
Fe2 O36 2.006(7) . ?
Fe2 O5 2.010(7) . ?
Fe2 O13 2.053(6) . ?
Fe2 O4 2.104(6) . ?
Fe3 O10 1.972(7) . ?
Fe3 O11 1.988(7) . ?
Fe3 O9 2.038(6) . ?
Fe3 O13 2.160(6) . ?
Fe3 O12 2.239(6) . ?
Fe3 N3 2.262(8) . ?
Fe3 N4 2.298(8) . ?
Fe4 O3 1.975(6) . ?
Fe4 O21 1.981(7) . ?
Fe4 O15 1.997(6) . ?
Fe4 O7 2.004(6) . ?
Fe4 O16 2.080(6) . ?
Fe4 O23 2.098(6) . ?
Fe5 O17 1.944(6) . ?
Fe5 O1 1.968(7) . ?
Fe5 O37 1.971(6) . ?
Fe5 O25 2.026(6) . ?
Fe5 O7 2.032(6) . ?
Fe5 O23 2.104(6) . ?
Fe6 O18 1.939(6) . ?
Fe6 O9 1.967(6) . ?
Fe6 O7 1.980(6) . ?
Fe6 O13 2.013(6) . ?
Fe6 O14 2.018(6) . ?
Fe6 O4 2.074(6) . ?
Fe7 O17 1.926(6) . ?
Fe7 O33 1.969(6) . ?
Fe7 O13 1.982(6) . ?
Fe7 O8 2.016(7) . ?
Fe7 O29 2.037(6) . ?
Fe7 O12 2.092(6) . ?
Fe8 O19 1.972(7) . ?
Fe8 O10 1.976(7) . ?
Fe8 O31 2.001(7) . ?
Fe8 O35 2.022(7) . ?
Fe8 O29 2.068(6) . ?
Fe8 O12 2.098(7) . ?
Fe9 O21 1.959(6) . ?
Fe9 O24 1.979(6) . ?
Fe9 O22 2.031(7) . ?
Fe9 O37 2.186(6) . ?
Fe9 O23 2.237(7) . ?
Fe9 N5 2.277(8) . ?
Fe9 N6 2.290(8) . ?
Fe10 O32 1.954(6) . ?
Fe10 O24 1.974(6) . ?
Fe10 O26 1.995(8) . ?
Fe10 O37 2.031(6) . ?
Fe10 O27 2.032(7) . ?
Fe10 O30 2.103(7) . ?
Fe11 O18 1.952(6) . ?
Fe11 O29 1.963(6) . ?
Fe11 O22 1.980(6) . ?
Fe11 O37 2.026(6) . ?
Fe11 O34 2.032(7) . ?
Fe11 O30 2.093(6) . ?
Fe12 O32 1.962(6) . ?
Fe12 O31 1.976(7) . ?
Fe12 O33 2.029(7) . ?
Fe12 O29 2.156(6) . ?
Fe12 O30 2.236(7) . ?
Fe12 N8 2.271(9) . ?
Fe12 N7 2.324(9) . ?
O1 C1 1.415(11) . ?
O2 C3 1.444(12) . ?
O3 C5 1.433(11) . ?
O4 C7 1.479(11) . ?
O5 C41 1.13(3) . ?
O6 C41 1.29(3) . ?
O8 C43 1.263(13) . ?
O9 C11 1.411(10) . ?
O10 C13 1.432(12) . ?
O11 C15 1.415(12) . ?
O12 C17 1.432(11) . ?
O14 C45 1.259(12) . ?
O15 C45 1.260(12) . ?
O16 H16A 0.9634 . ?
O16 H16B 0.9435 . ?
O17 H17 0.9158 . ?
O18 H18 0.8862 . ?
O19 C47 1.234(13) . ?
O20 C47 1.201(13) . ?
O21 C21 1.407(11) . ?
O22 C23 1.437(11) . ?
O23 C25 1.453(11) . ?
O24 C27 1.431(12) . ?
O25 C49 1.211(12) . ?
O26 C49 1.269(13) . ?
O27 C51 1.275(19) . ?
O28 C51 1.21(2) . ?
O30 C31 1.445(11) . ?
O31 C33 1.399(12) . ?
O32 C35 1.448(11) . ?
O33 C37 1.428(11) . ?
O34 C53 1.243(12) . ?
O35 C53 1.264(12) . ?
O36 C43 1.295(13) . ?
N1 C9 1.460(13) . ?
N1 C2 1.491(13) . ?
N1 C4 1.496(14) . ?
N2 C6 1.470(13) . ?
N2 C10 1.479(13) . ?
N2 C8 1.496(13) . ?
N3 C14 1.452(14) . ?
N3 C19 1.488(14) . ?
N3 C12 1.498(13) . ?
N4 C20 1.469(14) . ?
N4 C16 1.495(15) . ?
N4 C18 1.510(13) . ?
N5 C24 1.460(13) . ?
N5 C22 1.470(12) . ?
N5 C29 1.478(14) . ?
N6 C26 1.468(14) . ?
N6 C28 1.485(13) . ?
N6 C30 1.527(13) . ?
N7 C32 1.450(14) . ?
N7 C34 1.482(14) . ?
N7 C39 1.492(13) . ?
N8 C38 1.464(14) . ?
N8 C40 1.480(14) . ?
N8 C36 1.516(13) . ?
C1 C2 1.520(14) . ?
C1 H1A 0.9900 . ?
C1 H1B 0.9900 . ?
C2 H2A 0.9900 . ?
C2 H2B 0.9900 . ?
C3 C4 1.538(15) . ?
C3 H3A 0.9900 . ?
C3 H3B 0.9900 . ?
C4 H4A 0.9900 . ?
C4 H4B 0.9900 . ?
C5 C6 1.508(14) . ?
C5 H5A 0.9900 . ?
C5 H5B 0.9900 . ?
C6 H6A 0.9900 . ?
C6 H6B 0.9900 . ?
C7 C8 1.520(14) . ?
C7 H7A 0.9900 . ?
C7 H7B 0.9900 . ?
C8 H8A 0.9900 . ?
C8 H8B 0.9900 . ?
C9 C10 1.530(16) . ?
C9 H9A 0.9900 . ?
C9 H9B 0.9900 . ?
C10 H10A 0.9900 . ?
C10 H10B 0.9900 . ?
C11 C12 1.507(14) . ?
C11 H11A 0.9900 . ?
C11 H11B 0.9900 . ?
C12 H12A 0.9900 . ?
C12 H12B 0.9900 . ?
C13 C14 1.528(15) . ?
C13 H13A 0.9900 . ?
C13 H13B 0.9900 . ?
C14 H14A 0.9900 . ?
C14 H14B 0.9900 . ?
C15 C16 1.565(16) . ?
C15 H15A 0.9900 . ?
C15 H15B 0.9900 . ?
C16 H16C 0.9900 . ?
C16 H16D 0.9900 . ?
C17 C18 1.520(13) . ?
C17 H17A 0.9900 . ?
C17 H17B 0.9900 . ?
C18 H18A 0.9900 . ?
C18 H18B 0.9900 . ?
C19 C20 1.487(16) . ?
C19 H19A 0.9900 . ?
C19 H19B 0.9900 . ?
C20 H20A 0.9900 . ?
C20 H20B 0.9900 . ?
C21 C22 1.546(14) . ?
C21 H21A 0.9900 . ?
C21 H21B 0.9900 . ?
C22 H22A 0.9900 . ?
C22 H22B 0.9900 . ?
C23 C24 1.504(14) . ?
C23 H23A 0.9900 . ?
C23 H23B 0.9900 . ?
C24 H24A 0.9900 . ?
C24 H24B 0.9900 . ?
C25 C26 1.495(14) . ?
C25 H25A 0.9900 . ?
C25 H25B 0.9900 . ?
C26 H26A 0.9900 . ?
C26 H26B 0.9900 . ?
C27 C28 1.509(16) . ?
C27 H27A 0.9900 . ?
C27 H27B 0.9900 . ?
C28 H28A 0.9900 . ?
C28 H28B 0.9900 . ?
C29 C30 1.487(17) . ?
C29 H29A 0.9900 . ?
C29 H29B 0.9900 . ?
C30 H30A 0.9900 . ?
C30 H30B 0.9900 . ?
C31 C32 1.494(14) . ?
C31 H31A 0.9900 . ?
C31 H31B 0.9900 . ?
C32 H32A 0.9900 . ?
C32 H32B 0.9900 . ?
C33 C34 1.503(17) . ?
C33 H33A 0.9900 . ?
C33 H33B 0.9900 . ?
C34 H34A 0.9900 . ?
C34 H34B 0.9900 . ?
C35 C36 1.529(14) . ?
C35 H35A 0.9900 . ?
C35 H35B 0.9900 . ?
C36 H36A 0.9900 . ?
C36 H36B 0.9900 . ?
C37 C38 1.499(15) . ?
C37 H37A 0.9900 . ?
C37 H37B 0.9900 . ?
C38 H38A 0.9900 . ?
C38 H38B 0.9900 . ?
C39 C40 1.500(16) . ?
C39 H39A 0.9900 . ?
C39 H39B 0.9900 . ?
C40 H40A 0.9900 . ?
C40 H40B 0.9900 . ?
C41 C42 1.66(6) . ?
C42 H42A 0.9800 . ?
C42 H42B 0.9800 . ?
C42 H42C 0.9800 . ?
C43 C44 1.483(15) . ?
C44 H44A 0.9800 . ?
C44 H44B 0.9800 . ?
C44 H44C 0.9800 . ?
C45 C46 1.501(13) . ?
C46 H46A 0.9800 . ?
C46 H46B 0.9800 . ?
C46 H46C 0.9800 . ?
C47 C48 1.568(18) . ?
C48 H48A 0.9800 . ?
C48 H48B 0.9800 . ?
C48 H48C 0.9800 . ?
C49 C50 1.534(14) . ?
C50 H50A 0.9800 . ?
C50 H50B 0.9800 . ?
C50 H50C 0.9800 . ?
C51 C52 1.43(3) . ?
C52 H52A 0.9800 . ?
C52 H52B 0.9800 . ?
C52 H52C 0.9800 . ?
C53 C54 1.492(15) . ?
C54 H54A 0.9800 . ?
C54 H54B 0.9800 . ?
C54 H54C 0.9800 . ?
Cl1 O38 1.427(3) . ?
Cl1 O39' 1.433(5) . ?
Cl1 O39 1.434(5) . ?
Cl1 O41' 1.439(5) . ?
Cl1 O40 1.440(5) . ?
Cl1 O41 1.442(5) . ?
Cl1 O40' 1.446(5) . ?
O46 Cl3' 1.436(5) . ?
O46 Cl3 1.440(5) . ?
Cl3 O47 1.431(5) . ?
Cl3 O48 1.442(5) . ?
Cl3 O49 1.449(5) . ?
Cl3' O47' 1.433(5) . ?
Cl3' O49' 1.435(5) . ?
Cl3' O48' 1.444(5) . ?
Cl4 O53 1.088(15) 2_654 ?
Cl4 Cl4 1.149(17) 2_654 ?
Cl4 O53 1.426(5) . ?
Cl4 O50 1.434(5) . ?
Cl4 O51 1.446(5) . ?
Cl4 O52 1.452(5) . ?
Cl4 O51 2.107(18) 2_654 ?
O50 Cl4 1.434(5) 2_654 ?
O51 O53 1.28(3) 2_654 ?
O51 Cl4 2.107(18) 2_654 ?
O53 Cl4 1.088(15) 2_654 ?
O53 O53 1.16(3) 2_654 ?
O53 O51 1.28(3) 2_654 ?
Cl2 O45 1.430(5) 2_756 ?
Cl2 O45 1.430(5) . ?
Cl2 O43 1.436(5) 2_756 ?
Cl2 O43 1.436(5) . ?
Cl2 O44 1.446(5) 2_756 ?
Cl2 O44 1.446(5) . ?
Cl2 O42 1.450(5) 2_756 ?
Cl2 O42 1.450(5) . ?
O42 O43 1.54(3) 2_756 ?
O42 O45 1.68(2) 2_756 ?
O42 O42 1.79(3) 2_756 ?
O43 O42 1.54(3) 2_756 ?
O43 O45 1.634(10) 2_756 ?
O43 O44 1.79(3) 2_756 ?
O44 O44 1.59(3) 2_756 ?
O44 O45 1.63(3) 2_756 ?
O44 O43 1.79(3) 2_756 ?
O45 O44 1.63(3) 2_756 ?
O45 O43 1.634(10) 2_756 ?
O45 O42 1.68(2) 2_756 ?
Cl2' O43' 1.437(5) . ?
Cl2' O43' 1.437(5) 2_756 ?
Cl2' O42' 1.439(5) . ?
Cl2' O42' 1.440(5) 2_756 ?
Cl5 O55 1.434(5) . ?
Cl5 O57 1.438(5) . ?
Cl5 O56 1.448(5) . ?
Cl5 O54 1.449(5) . ?
Cl5' O55' 1.438(5) . ?
Cl5' O57' 1.440(5) . ?
Cl5' O54' 1.441(5) . ?
Cl5' O56' 1.442(5) . ?
N9 C55 1.102(16) . ?
C55 C56 1.46(2) . ?
C55 C56' 1.60(3) . ?
C56 H56A 0.9800 . ?
C56 H56B 0.9800 . ?
C56 H56C 0.9800 . ?
C56 H56D 0.7792 . ?
C56' H56D 0.9799 . ?
C56' H56E 0.9799 . ?
C56' H56F 0.9800 . ?
